data_1576711
loop_
_publ_author_name
'Lon&#x10d;ari&#x107;, Doroteja'
'Kaletov&#xe1;, Eva'
'Varga, Katarina Majerov&#xe1;'
'Hurtado, Carina Santos'
'Ma&#x161;&#xe1;t, Milan'
'C&#xed;sa&#x159;ov&#xe1;, Ivana'
'Kaleta, Ji&#x159;&#xed;'

_publ_section_title
;
 Cucurbit[7]uril as a universal anchor for photoswitchable monolayers on
 gold.
;
_journal_issue 8
_journal_name_full 'Chemical science'
_journal_page_first 3991
_journal_page_last 3997
_journal_paper_doi 10.1039/d5sc09469k
_journal_volume 17
_journal_year 2026
_chemical_compound_source 'synthesized by the authors'
_chemical_formula_moiety 'C36 H31 N4, C H2 Cl2, Cl, H2 O'
_chemical_formula_sum 'C37 H35 Cl3 N4 O'
_chemical_formula_weight 658.04
_space_group_crystal_system triclinic
_space_group_IT_number 2
_space_group_name_Hall '-P 1'
_space_group_name_H-M_alt 'P -1'
_atom_sites_solution_hydrogens mixed
_atom_sites_solution_primary direct
_atom_sites_solution_secondary difmap
_audit_creation_method SHELXL-2019/3
_audit_update_record
;
2025-06-06 deposited with the CCDC.	2026-01-12 downloaded from the CCDC.
;
_cell_angle_alpha 77.137(2)
_cell_angle_beta 82.673(2)
_cell_angle_gamma 74.771(2)
_cell_formula_units_Z 8
_cell_length_a 12.2842(4)
_cell_length_b 16.8227(5)
_cell_length_c 34.6745(10)
_cell_measurement_reflns_used 9593
_cell_measurement_temperature 120(2)
_cell_measurement_theta_max 68.2637
_cell_measurement_theta_min 2.6213
_cell_volume 6722.3(4)
_computing_cell_refinement 'SAINT V8.40B (Bruker AXS LLC, 2019)'
_computing_data_collection 'Bruker Instrument Service v8.5.1.2 Release'
_computing_data_reduction 'SAINT V8.40B (Bruker AXS LLC, 2019)'
_computing_structure_refinement 'SHELXL-2019/2 (Sheldrick, 2019)'
_computing_structure_solution 'SHELXT 2018/2 (Sheldrick, 2018)'
_diffrn_ambient_temperature 120(2)
_diffrn_measured_fraction_theta_full 0.997
_diffrn_measured_fraction_theta_max 0.995
_diffrn_measurement_device_type 'Bruker D8 VENTURE Kappa Duo PHOTONIII CMOS'
_diffrn_measurement_method '\f and \w scans'
_diffrn_radiation_monochromator 'Helios Cu  multilayer optic'
_diffrn_radiation_type CuK\a
_diffrn_radiation_wavelength 1.54178
_diffrn_reflns_av_R_equivalents 0.0407
_diffrn_reflns_av_unetI/netI 0.0333
_diffrn_reflns_Laue_measured_fraction_full 0.997
_diffrn_reflns_Laue_measured_fraction_max 0.995
_diffrn_reflns_limit_h_max 14
_diffrn_reflns_limit_h_min -14
_diffrn_reflns_limit_k_max 19
_diffrn_reflns_limit_k_min -20
_diffrn_reflns_limit_l_max 41
_diffrn_reflns_limit_l_min -41
_diffrn_reflns_number 102635
_diffrn_reflns_point_group_measured_fraction_full 0.997
_diffrn_reflns_point_group_measured_fraction_max 0.995
_diffrn_reflns_theta_full 67.679
_diffrn_reflns_theta_max 68.369
_diffrn_reflns_theta_min 2.621
_diffrn_source 'I\mS  micro-focus sealed tube'
_exptl_absorpt_coefficient_mu 2.745
_exptl_absorpt_correction_T_max 0.947
_exptl_absorpt_correction_T_min 0.461
_exptl_absorpt_correction_type multi-scan
_exptl_absorpt_process_details
;
 Krause, L., Herbst-Irmer, R., Sheldrick, G. M., Stalke, D. (2015).
"Comparison of silver and molybdenum microfocus X-ray sources for single-crystal
 structure determination"
J. Appl. Cryst. 48, 3-10.
doi:10.1107/S1600576714022985
;
_exptl_crystal_colour orange
_exptl_crystal_density_diffrn 1.300
_exptl_crystal_description plate
_exptl_crystal_F_000 2752
_exptl_crystal_size_max 0.334
_exptl_crystal_size_mid 0.312
_exptl_crystal_size_min 0.020
_refine_diff_density_max 1.100
_refine_diff_density_min -1.044
_refine_diff_density_rms 0.080
_refine_ls_extinction_method none
_refine_ls_goodness_of_fit_ref 1.034
_refine_ls_hydrogen_treatment constr
_refine_ls_matrix_type full
_refine_ls_number_parameters 1649
_refine_ls_number_reflns 24579
_refine_ls_number_restraints 1101
_refine_ls_restrained_S_all 1.036
_refine_ls_R_factor_all 0.0807
_refine_ls_R_factor_gt 0.0714
_refine_ls_shift/su_max 0.001
_refine_ls_shift/su_mean 0.000
_refine_ls_structure_factor_coef Fsqd
_refine_ls_weighting_details 'w=1/[\s^2^(Fo^2^)+(0.1042P)^2^+11.1683P] where P=(Fo^2^+2Fc^2^)/3'
_refine_ls_weighting_scheme calc
_refine_ls_wR_factor_gt 0.1947
_refine_ls_wR_factor_ref 0.2036
_reflns_Friedel_coverage 0.000
_reflns_number_gt 21046
_reflns_number_total 24579
_reflns_threshold_expression 'I > 2\s(I)'
_cod_data_source_file d5sc09469k3.cif
_cod_data_source_block cu_dl047c_kaleta
_cod_database_code 1576711
_shelx_shelxl_version_number 2019/3
_shelx_space_group_comment
;
The symmetry employed for this shelxl refinement is uniquely defined
by the following loop, which should always be used as a source of
symmetry information in preference to the above space-group names.
They are only intended as comments.
;
_shelx_estimated_absorpt_t_min 0.461
_shelx_estimated_absorpt_t_max 0.947

loop_
_space_group_symop_operation_xyz
'x, y, z'
'-x, -y, -z'

loop_
_atom_site_label
_atom_site_type_symbol
_atom_site_fract_x
_atom_site_fract_y
_atom_site_fract_z
_atom_site_U_iso_or_equiv
_atom_site_adp_type
_atom_site_occupancy
_atom_site_site_symmetry_order
_atom_site_calc_flag
_atom_site_refinement_flags_posn
_atom_site_refinement_flags_adp
_atom_site_refinement_flags_occupancy
_atom_site_disorder_assembly
_atom_site_disorder_group
Cl1 Cl 1.14262(7) 1.08589(5) 0.28100(3) 0.0409(2) Uani 1 1 d . U . . .
Cl2 Cl 1.05864(5) 1.04958(4) 0.14629(2) 0.02526(15) Uani 1 1 d . U . . .
Cl3 Cl 0.55568(6) 0.55428(4) 0.14588(2) 0.03154(17) Uani 1 1 d . U . . .
Cl4 Cl 0.63479(6) 0.60562(5) 0.27492(2) 0.03604(18) Uani 1 1 d . U . . .
C1A C 0.8666(2) 0.88317(17) 0.12731(8) 0.0211(5) Uani 1 1 d . U . . .
C2A C 0.8012(3) 0.8399(2) 0.10726(9) 0.0326(7) Uani 1 1 d . U . . .
H2AA H 0.726810 0.839040 0.121980 0.039 Uiso 1 1 calc R U . . .
H2AB H 0.843814 0.781079 0.107237 0.039 Uiso 1 1 calc R U . . .
C3A C 0.7843(3) 0.8883(2) 0.06434(9) 0.0399(8) Uani 1 1 d . U . . .
H3A H 0.741738 0.860199 0.050996 0.048 Uiso 1 1 calc R U . . .
C4A C 0.9004(3) 0.8883(2) 0.04169(9) 0.0404(8) Uani 1 1 d . U . . .
H4AA H 0.943754 0.829831 0.041322 0.048 Uiso 1 1 calc R U . . .
H4AB H 0.890263 0.918584 0.013940 0.048 Uiso 1 1 calc R U . . .
C5A C 0.9652(3) 0.93151(18) 0.06221(8) 0.0283(6) Uani 1 1 d . U . . .
H5A H 1.040388 0.932288 0.047346 0.034 Uiso 1 1 calc R U . . .
C6A C 0.8975(2) 1.02178(18) 0.06248(8) 0.0250(6) Uani 1 1 d . U . . .
H6AA H 0.887148 1.053066 0.034884 0.030 Uiso 1 1 calc R U . . .
H6AB H 0.939444 1.050292 0.075374 0.030 Uiso 1 1 calc R U . . .
C7A C 0.7817(2) 1.02178(19) 0.08497(8) 0.0278(6) Uani 1 1 d . U . . .
H7A H 0.737747 1.080921 0.085063 0.033 Uiso 1 1 calc R U . . .
C8A C 0.7996(2) 0.97385(17) 0.12780(8) 0.0234(6) Uani 1 1 d . U . . .
H8AA H 0.841566 1.001787 0.141007 0.028 Uiso 1 1 calc R U . . .
H8AB H 0.725443 0.973879 0.142851 0.028 Uiso 1 1 calc R U . . .
C9A C 0.9833(2) 0.88297(18) 0.10492(8) 0.0256(6) Uani 1 1 d . U . . .
H9AA H 1.026319 0.910031 0.118203 0.031 Uiso 1 1 calc R U . . .
H9AB H 1.027034 0.824497 0.104772 0.031 Uiso 1 1 calc R U . . .
C10A C 0.7168(3) 0.9780(2) 0.06498(9) 0.0386(8) Uani 1 1 d . U . . .
H10A H 0.642300 0.977327 0.079675 0.046 Uiso 1 1 calc R U . . .
H10B H 0.703593 1.009129 0.037520 0.046 Uiso 1 1 calc R U . . .
N11A N 0.88334(19) 0.83756(14) 0.16996(6) 0.0204(4) Uani 1 1 d . U . . .
C12A C 0.9410(2) 0.86679(17) 0.19243(8) 0.0234(5) Uani 1 1 d . U . . .
H12A H 0.975866 0.911324 0.180408 0.028 Uiso 1 1 calc R U . . .
C13A C 0.9500(2) 0.83342(17) 0.23209(8) 0.0235(5) Uani 1 1 d . U . . .
H13A H 0.990285 0.855564 0.247072 0.028 Uiso 1 1 calc R U . . .
C14A C 0.9005(2) 0.76691(17) 0.25095(8) 0.0224(5) Uani 1 1 d . U . . .
C15A C 0.8471(2) 0.73566(17) 0.22634(8) 0.0242(6) Uani 1 1 d . U . . .
H15A H 0.815705 0.688794 0.237160 0.029 Uiso 1 1 calc R U . . .
C16A C 0.8394(2) 0.77148(17) 0.18682(8) 0.0239(6) Uani 1 1 d . U . . .
H16A H 0.801989 0.749097 0.170958 0.029 Uiso 1 1 calc R U . . .
C17A C 0.9009(2) 0.73397(17) 0.29408(8) 0.0236(6) Uani 1 1 d . U . . .
C18A C 0.8572(3) 0.6642(2) 0.31137(9) 0.0318(6) Uani 1 1 d . U . . .
H18A H 0.829548 0.636617 0.295002 0.038 Uiso 1 1 calc R U . . .
C19A C 0.8539(3) 0.6350(2) 0.35167(9) 0.0344(7) Uani 1 1 d . U . . .
H19A H 0.823222 0.587942 0.362790 0.041 Uiso 1 1 calc R U . . .
C20A C 0.8949(2) 0.67357(19) 0.37659(9) 0.0291(6) Uani 1 1 d . U . . .
C21A C 0.9397(3) 0.7425(2) 0.35949(9) 0.0356(7) Uani 1 1 d . U . . .
H21A H 0.968770 0.769252 0.375852 0.043 Uiso 1 1 calc R U . . .
C22A C 0.9421(3) 0.7721(2) 0.31916(9) 0.0339(7) Uani 1 1 d . U . . .
H22A H 0.972401 0.819410 0.308113 0.041 Uiso 1 1 calc R U . . .
C23A C 0.8884(3) 0.64315(19) 0.41861(9) 0.0314(6) Uani 1 1 d . U . . .
C24A C 0.8815(3) 0.6167(2) 0.45377(9) 0.0325(7) Uani 1 1 d . U . . .
C25A C 0.8726(3) 0.58441(19) 0.49550(9) 0.0318(6) Uani 1 1 d . U . . .
C26A C 0.8221(3) 0.5176(2) 0.51007(10) 0.0407(8) Uani 1 1 d . U . . .
H26A H 0.792808 0.494209 0.492319 0.049 Uiso 1 1 calc R U . . .
C27A C 0.8147(3) 0.4853(2) 0.55020(10) 0.0389(7) Uani 1 1 d . U . . .
H27A H 0.780900 0.439311 0.559966 0.047 Uiso 1 1 calc R U . . .
C28A C 0.8562(3) 0.51955(19) 0.57654(9) 0.0295(6) Uani 1 1 d . U . . .
C29A C 0.9065(3) 0.5864(2) 0.56230(9) 0.0347(7) Uani 1 1 d . U . . .
H29A H 0.935333 0.609965 0.580134 0.042 Uiso 1 1 calc R U . . .
C30A C 0.9144(3) 0.6184(2) 0.52210(9) 0.0361(7) Uani 1 1 d . U . . .
H30A H 0.948762 0.664085 0.512347 0.043 Uiso 1 1 calc R U . . .
N31A N 0.8446(2) 0.48117(16) 0.61712(7) 0.0307(5) Uani 1 1 d . U . . .
N32A N 0.8819(2) 0.51271(16) 0.64040(7) 0.0299(5) Uani 1 1 d . U . . .
C33A C 0.8700(2) 0.47225(18) 0.68108(8) 0.0250(6) Uani 1 1 d . U . . .
C34A C 0.8294(3) 0.4008(2) 0.69376(9) 0.0348(7) Uani 1 1 d . U . . .
H34A H 0.803318 0.377230 0.675300 0.042 Uiso 1 1 calc R U . . .
C35A C 0.8273(3) 0.3642(2) 0.73343(10) 0.0383(7) Uani 1 1 d . U . . .
H35A H 0.800287 0.314693 0.742240 0.046 Uiso 1 1 calc R U . . .
C36A C 0.8642(2) 0.39876(17) 0.76085(8) 0.0237(6) Uani 1 1 d . U . . .
C37A C 0.9020(3) 0.4710(2) 0.74791(9) 0.0339(7) Uani 1 1 d . U . . .
H37A H 0.925951 0.495756 0.766401 0.041 Uiso 1 1 calc R U . . .
C38A C 0.9050(3) 0.5075(2) 0.70820(9) 0.0361(7) Uani 1 1 d . U . . .
H38A H 0.931440 0.557258 0.699400 0.043 Uiso 1 1 calc R U . . .
C39A C 0.8661(3) 0.35756(19) 0.80188(9) 0.0296(6) Uani 1 1 d . U . . .
N40A N 0.8709(3) 0.3225(2) 0.83434(8) 0.0449(7) Uani 1 1 d . U . . .
C1B C 0.8454(2) 0.30865(16) 0.10779(7) 0.0188(5) Uani 1 1 d . U . . .
C2B C 0.8139(2) 0.23835(17) 0.09323(8) 0.0234(5) Uani 1 1 d . U . . .
H2BA H 0.855564 0.182840 0.107243 0.028 Uiso 1 1 calc R U . . .
H2BB H 0.731854 0.242160 0.098881 0.028 Uiso 1 1 calc R U . . .
C3B C 0.8447(2) 0.24768(18) 0.04844(8) 0.0264(6) Uani 1 1 d . U . . .
H3B H 0.825363 0.201612 0.038844 0.032 Uiso 1 1 calc R U . . .
C4B C 0.7782(3) 0.33247(19) 0.02684(8) 0.0292(6) Uani 1 1 d . U . . .
H4BA H 0.696040 0.336416 0.032136 0.035 Uiso 1 1 calc R U . . .
H4BB H 0.796920 0.338140 -0.002121 0.035 Uiso 1 1 calc R U . . .
C5B C 0.8088(2) 0.40274(18) 0.04145(8) 0.0260(6) Uani 1 1 d . U . . .
H5B H 0.765190 0.458407 0.027463 0.031 Uiso 1 1 calc R U . . .
C6B C 0.9359(3) 0.39747(19) 0.03279(8) 0.0287(6) Uani 1 1 d . U . . .
H6BA H 0.955920 0.403578 0.003883 0.034 Uiso 1 1 calc R U . . .
H6BB H 0.955327 0.443436 0.041900 0.034 Uiso 1 1 calc R U . . .
C7B C 1.0021(2) 0.31221(18) 0.05453(8) 0.0257(6) Uani 1 1 d . U . . .
H7B H 1.084990 0.308275 0.048745 0.031 Uiso 1 1 calc R U . . .
C8B C 0.9731(2) 0.30307(18) 0.09947(8) 0.0220(5) Uani 1 1 d . U . . .
H8BA H 0.992764 0.348347 0.109078 0.026 Uiso 1 1 calc R U . . .
H8BB H 1.016750 0.248321 0.113485 0.026 Uiso 1 1 calc R U . . .
C9B C 0.7791(2) 0.39417(17) 0.08628(8) 0.0226(5) Uani 1 1 d . U . . .
H9BA H 0.798505 0.439807 0.095692 0.027 Uiso 1 1 calc R U . . .
H9BB H 0.696900 0.398940 0.092124 0.027 Uiso 1 1 calc R U . . .
C10B C 0.9721(2) 0.24122(19) 0.04022(8) 0.0272(6) Uani 1 1 d . U . . .
H10C H 1.014876 0.186131 0.054234 0.033 Uiso 1 1 calc R U . . .
H10D H 0.993072 0.245539 0.011432 0.033 Uiso 1 1 calc R U . . .
N11B N 0.81538(18) 0.29846(13) 0.15207(6) 0.0195(4) Uani 1 1 d . U . . .
C12B C 0.7388(2) 0.35824(17) 0.16817(8) 0.0236(6) Uani 1 1 d . U . . .
H12B H 0.703981 0.408960 0.151323 0.028 Uiso 1 1 calc R U . . .
C13B C 0.7103(2) 0.34762(18) 0.20803(8) 0.0253(6) Uani 1 1 d . U . . .
H13B H 0.658874 0.392617 0.217744 0.030 Uiso 1 1 d R U . . .
C14B C 0.7585(2) 0.27393(17) 0.23402(8) 0.0225(5) Uani 1 1 d . U . . .
C15B C 0.8389(2) 0.21322(17) 0.21658(8) 0.0248(6) Uani 1 1 d . U . . .
H15B H 0.875707 0.162352 0.232875 0.030 Uiso 1 1 calc R U . . .
C16B C 0.8649(2) 0.22641(17) 0.17643(8) 0.0233(5) Uani 1 1 d . U . . .
H16B H 0.918839 0.184076 0.165374 0.028 Uiso 1 1 calc R U . . .
C17B C 0.7260(2) 0.26266(18) 0.27697(8) 0.0260(6) Uani 1 1 d . U . . .
C18B C 0.6359(3) 0.3215(2) 0.29174(9) 0.0344(7) Uani 1 1 d . U . . .
H18B H 0.596157 0.368335 0.273800 0.041 Uiso 1 1 calc R U . . .
C19B C 0.6040(3) 0.3128(2) 0.33168(10) 0.0395(8) Uani 1 1 d . U . . .
H19B H 0.542758 0.353384 0.340953 0.047 Uiso 1 1 calc R U . . .
C20B C 0.6607(3) 0.2450(2) 0.35852(9) 0.0355(7) Uani 1 1 d . U . . .
C21B C 0.7497(3) 0.1857(2) 0.34433(10) 0.0399(8) Uani 1 1 d . U . . .
H21B H 0.788181 0.138601 0.362438 0.048 Uiso 1 1 calc R U . . .
C22B C 0.7829(3) 0.1944(2) 0.30406(9) 0.0344(7) Uani 1 1 d . U . . .
H22B H 0.844504 0.153813 0.294911 0.041 Uiso 1 1 calc R U . . .
C23B C 0.6273(3) 0.2383(2) 0.39991(10) 0.0399(8) Uani 1 1 d . U . . .
C24B C 0.5985(3) 0.2351(2) 0.43479(10) 0.0416(8) Uani 1 1 d . U . . .
C25B C 0.5710(3) 0.2262(2) 0.47664(10) 0.0395(8) Uani 1 1 d . U . . .
C26B C 0.4806(3) 0.2827(2) 0.49230(10) 0.0453(8) Uani 1 1 d . U . . .
H26B H 0.435509 0.328035 0.475167 0.054 Uiso 1 1 calc R U . . .
C27B C 0.4574(3) 0.2720(2) 0.53289(11) 0.0452(8) Uani 1 1 d . U . . .
H27B H 0.397010 0.310868 0.543701 0.054 Uiso 1 1 calc R U . . .
C28B C 0.5219(3) 0.2046(2) 0.55815(9) 0.0358(7) Uani 1 1 d . U . . .
C29B C 0.6112(3) 0.1487(2) 0.54241(10) 0.0402(8) Uani 1 1 d . U . . .
H29B H 0.655585 0.102672 0.559442 0.048 Uiso 1 1 calc R U . . .
C30B C 0.6355(3) 0.1603(2) 0.50201(10) 0.0435(8) Uani 1 1 d . U . . .
H30B H 0.697609 0.122441 0.491352 0.052 Uiso 1 1 calc R U . . .
N31B N 0.4903(2) 0.19835(19) 0.59942(8) 0.0382(6) Uani 1 1 d . U . . .
N32B N 0.5453(2) 0.13306(17) 0.62059(7) 0.0328(6) Uani 1 1 d . U . . .
C33B C 0.5169(3) 0.1266(2) 0.66215(9) 0.0296(6) Uani 1 1 d . U . . .
C34B C 0.4297(3) 0.1840(2) 0.67864(9) 0.0361(7) Uani 1 1 d . U . . .
H34B H 0.384020 0.229940 0.661956 0.043 Uiso 1 1 calc R U . . .
C35B C 0.4107(3) 0.1737(2) 0.71901(9) 0.0365(7) Uani 1 1 d . U . . .
H35B H 0.351827 0.212680 0.730370 0.044 Uiso 1 1 calc R U . . .
C36B C 0.4776(3) 0.1059(2) 0.74364(9) 0.0302(6) Uani 1 1 d . U . . .
C37B C 0.5647(3) 0.0487(2) 0.72721(9) 0.0319(6) Uani 1 1 d . U . . .
H37B H 0.610668 0.002859 0.743824 0.038 Uiso 1 1 calc R U . . .
C38B C 0.5831(3) 0.0595(2) 0.68646(9) 0.0330(7) Uani 1 1 d . U . . .
H38B H 0.641856 0.020521 0.675012 0.040 Uiso 1 1 calc R U . . .
C39B C 0.4572(3) 0.0973(2) 0.78597(9) 0.0346(7) Uani 1 1 d . U . . .
N40B N 0.4411(3) 0.0918(2) 0.81983(8) 0.0454(7) Uani 1 1 d . U . . .
C1C C 0.3308(2) 0.39022(17) 0.13504(8) 0.0218(5) Uani 1 1 d . U . . .
C2C C 0.2855(3) 0.33416(19) 0.11499(8) 0.0285(6) Uani 1 1 d . U . . .
H2CA H 0.207731 0.332129 0.126189 0.034 Uiso 1 1 calc R U . . .
H2CB H 0.333949 0.276242 0.119802 0.034 Uiso 1 1 calc R U . . .
C3C C 0.2850(3) 0.3704(2) 0.07022(9) 0.0333(7) Uani 1 1 d . U . . .
H3C H 0.254889 0.334311 0.057046 0.040 Uiso 1 1 calc R U . . .
C4C C 0.2088(3) 0.4594(2) 0.06323(9) 0.0375(7) Uani 1 1 d . U . . .
H4CA H 0.130875 0.458101 0.074497 0.045 Uiso 1 1 calc R U . . .
H4CB H 0.206203 0.482554 0.034410 0.045 Uiso 1 1 calc R U . . .
C5C C 0.2556(3) 0.51510(19) 0.08318(9) 0.0307(6) Uani 1 1 d . U . . .
H5C H 0.206560 0.573576 0.078306 0.037 Uiso 1 1 calc R U . . .
C6C C 0.3765(2) 0.51660(18) 0.06613(9) 0.0276(6) Uani 1 1 d . U . . .
H6CA H 0.376829 0.540497 0.037330 0.033 Uiso 1 1 calc R U . . .
H6CB H 0.406548 0.552362 0.079120 0.033 Uiso 1 1 calc R U . . .
C7C C 0.4510(2) 0.42700(18) 0.07326(8) 0.0266(6) Uani 1 1 d . U . . .
H7C H 0.529874 0.428086 0.062082 0.032 Uiso 1 1 calc R U . . .
C8C C 0.4523(2) 0.39073(17) 0.11807(8) 0.0244(6) Uani 1 1 d . U . . .
H8CA H 0.500810 0.332815 0.122815 0.029 Uiso 1 1 calc R U . . .
H8CB H 0.483396 0.425515 0.131288 0.029 Uiso 1 1 calc R U . . .
C9C C 0.2552(2) 0.47981(18) 0.12785(8) 0.0277(6) Uani 1 1 d . U . . .
H9CA H 0.177057 0.479141 0.138997 0.033 Uiso 1 1 calc R U . . .
H9CB H 0.283829 0.515757 0.141165 0.033 Uiso 1 1 calc R U . . .
C10C C 0.4059(3) 0.3717(2) 0.05274(9) 0.0345(7) Uani 1 1 d . U . . .
H10E H 0.454777 0.313896 0.057034 0.041 Uiso 1 1 calc R U . . .
H10F H 0.405855 0.394484 0.023839 0.041 Uiso 1 1 calc R U . . .
N11C N 0.32956(19) 0.35740(14) 0.17968(7) 0.0216(5) Uani 1 1 d . U . . .
C12C C 0.2900(2) 0.28948(17) 0.19732(8) 0.0244(6) Uani 1 1 d . U . . .
H12C H 0.265361 0.259319 0.181370 0.029 Uiso 1 1 calc R U . . .
C13C C 0.2844(2) 0.26295(18) 0.23781(8) 0.0251(6) Uani 1 1 d . U . . .
H13C H 0.257093 0.214421 0.249275 0.030 Uiso 1 1 calc R U . . .
C14C C 0.3184(2) 0.30630(17) 0.26256(8) 0.0236(6) Uani 1 1 d . U . . .
C15C C 0.3599(2) 0.37625(18) 0.24327(9) 0.0274(6) Uani 1 1 d . U . . .
H15C H 0.384614 0.407773 0.258509 0.033 Uiso 1 1 calc R U . . .
C16C C 0.3653(2) 0.39962(18) 0.20280(8) 0.0262(6) Uani 1 1 d . U . . .
H16C H 0.394847 0.446720 0.190513 0.031 Uiso 1 1 calc R U . . .
C17C C 0.3122(2) 0.27796(18) 0.30605(8) 0.0248(6) Uani 1 1 d . U . . .
C18C C 0.2974(3) 0.19750(19) 0.32340(9) 0.0312(6) Uani 1 1 d . U . . .
H18C H 0.289979 0.161353 0.306909 0.037 Uiso 1 1 calc R U . . .
C19C C 0.2935(3) 0.1702(2) 0.36359(9) 0.0342(7) Uani 1 1 d . U . . .
H19C H 0.284777 0.114983 0.374556 0.041 Uiso 1 1 calc R U . . .
C20C C 0.3021(3) 0.2224(2) 0.38899(9) 0.0299(6) Uani 1 1 d . U . . .
C21C C 0.3164(3) 0.3027(2) 0.37205(9) 0.0354(7) Uani 1 1 d . U . . .
H21C H 0.322608 0.339041 0.388629 0.042 Uiso 1 1 calc R U . . .
C22C C 0.3217(3) 0.32969(19) 0.33146(9) 0.0328(7) Uani 1 1 d . U . . .
H22C H 0.332013 0.384452 0.320466 0.039 Uiso 1 1 calc R U . . .
C23C C 0.2990(3) 0.1918(2) 0.43096(9) 0.0319(7) Uani 1 1 d . U . . .
C24C C 0.2976(3) 0.1629(2) 0.46584(9) 0.0335(7) Uani 1 1 d . U . . .
C25C C 0.3055(3) 0.1225(2) 0.50669(9) 0.0321(7) Uani 1 1 d . U . . .
C26C C 0.2615(3) 0.1650(2) 0.53749(9) 0.0386(7) Uani 1 1 d . U . . .
H26C H 0.220836 0.222144 0.531548 0.046 Uiso 1 1 calc R U . . .
C27C C 0.2759(3) 0.1255(2) 0.57657(9) 0.0367(7) Uani 1 1 d . U . . .
H27C H 0.244970 0.155232 0.597303 0.044 Uiso 1 1 calc R U . . .
C28C C 0.3357(3) 0.0423(2) 0.58538(9) 0.0315(6) Uani 1 1 d . U . . .
C29C C 0.3785(4) -0.0010(2) 0.55512(11) 0.0531(10) Uani 1 1 d . U . . .
H29C H 0.419539 -0.058083 0.561185 0.064 Uiso 1 1 calc R U . . .
C30C C 0.3620(4) 0.0380(2) 0.51616(11) 0.0513(10) Uani 1 1 d . U . . .
H30C H 0.389466 0.007091 0.495636 0.062 Uiso 1 1 calc R U . . .
N31C N 0.3585(2) -0.00417(17) 0.62422(8) 0.0345(6) Uani 1 1 d . U . . .
N32C N 0.3046(2) 0.03129(16) 0.65154(7) 0.0303(5) Uani 1 1 d . U . . .
C33C C 0.3314(2) -0.01626(18) 0.69027(8) 0.0270(6) Uani 1 1 d . U . . .
C34C C 0.2638(3) 0.0133(2) 0.72144(10) 0.0391(8) Uani 1 1 d . U . . .
H34C H 0.204311 0.062584 0.716294 0.047 Uiso 1 1 calc R U . . .
C35C C 0.2818(3) -0.0279(2) 0.76007(9) 0.0388(8) Uani 1 1 d . U . . .
H35C H 0.234536 -0.007605 0.781475 0.047 Uiso 1 1 calc R U . . .
C36C C 0.3693(2) -0.09890(18) 0.76720(9) 0.0270(6) Uani 1 1 d . U . . .
C37C C 0.4371(3) -0.1290(2) 0.73592(10) 0.0389(7) Uani 1 1 d . U . . .
H37C H 0.496726 -0.178223 0.740985 0.047 Uiso 1 1 calc R U . . .
C38C C 0.4182(3) -0.0874(2) 0.69738(10) 0.0373(7) Uani 1 1 d . U . . .
H38C H 0.464790 -0.107847 0.675895 0.045 Uiso 1 1 calc R U . . .
C39C C 0.3897(3) -0.1426(2) 0.80746(9) 0.0332(7) Uani 1 1 d . U . . .
N40C N 0.4061(3) -0.1784(2) 0.83933(9) 0.0472(8) Uani 1 1 d . U . . .
C1D C 0.6261(2) 0.18169(16) 0.89016(7) 0.0194(5) Uani 1 1 d . U . . .
C2D C 0.4988(2) 0.19314(18) 0.90166(8) 0.0236(6) Uani 1 1 d . U . . .
H2DA H 0.456311 0.247035 0.886497 0.028 Uiso 1 1 calc R U . . .
H2DB H 0.472578 0.146971 0.895348 0.028 Uiso 1 1 calc R U . . .
C3D C 0.4776(2) 0.19267(18) 0.94626(8) 0.0260(6) Uani 1 1 d . U . . .
H3D H 0.394740 0.200419 0.953972 0.031 Uiso 1 1 calc R U . . .
C4D C 0.5419(3) 0.10796(19) 0.96933(8) 0.0308(6) Uani 1 1 d . U . . .
H4DA H 0.526867 0.106390 0.998196 0.037 Uiso 1 1 calc R U . . .
H4DB H 0.515888 0.061688 0.963023 0.037 Uiso 1 1 calc R U . . .
C5D C 0.6686(3) 0.09667(18) 0.95787(8) 0.0270(6) Uani 1 1 d . U . . .
H5D H 0.710564 0.041599 0.972947 0.032 Uiso 1 1 calc R U . . .
C6D C 0.7086(2) 0.16757(19) 0.96804(8) 0.0291(6) Uani 1 1 d . U . . .
H6DA H 0.790917 0.159694 0.961177 0.035 Uiso 1 1 calc R U . . .
H6DB H 0.694143 0.166799 0.996857 0.035 Uiso 1 1 calc R U . . .
C7D C 0.6451(2) 0.25175(18) 0.94479(8) 0.0258(6) Uani 1 1 d . U . . .
H7D H 0.671560 0.298266 0.951297 0.031 Uiso 1 1 calc R U . . .
C8D C 0.6680(2) 0.25273(17) 0.89998(8) 0.0236(6) Uani 1 1 d . U . . .
H8DA H 0.628173 0.307576 0.884808 0.028 Uiso 1 1 calc R U . . .
H8DB H 0.750115 0.244802 0.892461 0.028 Uiso 1 1 calc R U . . .
C9D C 0.6905(2) 0.09718(17) 0.91320(8) 0.0257(6) Uani 1 1 d . U . . .
H9DA H 0.772574 0.088724 0.905501 0.031 Uiso 1 1 calc R U . . .
H9DB H 0.664826 0.050822 0.906845 0.031 Uiso 1 1 calc R U . . .
C10D C 0.5177(2) 0.26442(18) 0.95591(8) 0.0268(6) Uani 1 1 d . U . . .
H10G H 0.501845 0.265189 0.984563 0.032 Uiso 1 1 calc R U . . .
H10H H 0.476470 0.318925 0.940849 0.032 Uiso 1 1 calc R U . . .
N11D N 0.64562(18) 0.18420(14) 0.84575(6) 0.0202(4) Uani 1 1 d . U . . .
C12D C 0.7132(2) 0.11966(17) 0.83030(8) 0.0250(6) Uani 1 1 d . U . . .
H12D H 0.748947 0.070127 0.847689 0.030 Uiso 1 1 calc R U . . .
C13D C 0.7314(2) 0.12395(17) 0.79016(8) 0.0253(6) Uani 1 1 d . U . . .
H13D H 0.779464 0.077447 0.780305 0.030 Uiso 1 1 calc R U . . .
C14D C 0.6805(2) 0.19549(16) 0.76343(8) 0.0201(5) Uani 1 1 d . U . . .
C15D C 0.6086(2) 0.26052(17) 0.78055(8) 0.0245(6) Uani 1 1 d . U . . .
H15D H 0.570008 0.310051 0.763835 0.029 Uiso 1 1 calc R U . . .
C16D C 0.5932(2) 0.25390(17) 0.82070(8) 0.0242(6) Uani 1 1 d . U . . .
H16D H 0.544633 0.299174 0.831336 0.029 Uiso 1 1 calc R U . . .
C17D C 0.7051(2) 0.20376(16) 0.72027(8) 0.0202(5) Uani 1 1 d . U . . .
C18D C 0.7970(2) 0.14826(19) 0.70451(8) 0.0277(6) Uani 1 1 d . U . . .
H18D H 0.841302 0.103067 0.721973 0.033 Uiso 1 1 calc R U . . .
C19D C 0.8246(3) 0.1577(2) 0.66428(9) 0.0316(6) Uani 1 1 d . U . . .
H19D H 0.887914 0.119580 0.654351 0.038 Uiso 1 1 calc R U . . .
C20D C 0.7598(3) 0.22319(18) 0.63798(8) 0.0266(6) Uani 1 1 d . U . . .
C21D C 0.6660(3) 0.27714(19) 0.65316(9) 0.0302(6) Uani 1 1 d . U . . .
H21D H 0.620268 0.320971 0.635540 0.036 Uiso 1 1 calc R U . . .
C22D C 0.6387(3) 0.26771(18) 0.69362(8) 0.0272(6) Uani 1 1 d . U . . .
H22D H 0.574118 0.304958 0.703446 0.033 Uiso 1 1 calc R U . . .
C23D C 0.7900(3) 0.23399(19) 0.59629(9) 0.0295(6) Uani 1 1 d . U . . .
C24D C 0.8159(3) 0.2429(2) 0.56131(9) 0.0333(7) Uani 1 1 d . U . . .
C25D C 0.8437(3) 0.2548(2) 0.51946(9) 0.0331(7) Uani 1 1 d . U . . .
C26D C 0.9373(3) 0.2009(2) 0.50323(10) 0.0415(8) Uani 1 1 d . U . . .
H26D H 0.984119 0.156294 0.520155 0.050 Uiso 1 1 calc R U . . .
C27D C 0.9610(3) 0.2129(2) 0.46264(10) 0.0420(8) Uani 1 1 d . U . . .
H27D H 1.024309 0.176419 0.451724 0.050 Uiso 1 1 calc R U . . .
C28D C 0.8929(3) 0.2781(2) 0.43766(9) 0.0344(7) Uani 1 1 d . U . . .
C29D C 0.8002(3) 0.3323(2) 0.45355(9) 0.0343(7) Uani 1 1 d . U . . .
H29D H 0.754066 0.377299 0.436553 0.041 Uiso 1 1 calc R U . . .
C30D C 0.7760(3) 0.3200(2) 0.49394(9) 0.0348(7) Uani 1 1 d . U . . .
H30D H 0.712325 0.356484 0.504684 0.042 Uiso 1 1 calc R U . . .
N31D N 0.9246(2) 0.28373(19) 0.39634(8) 0.0372(6) Uani 1 1 d . U . . .
N32D N 0.8656(2) 0.34608(17) 0.37452(7) 0.0312(5) Uani 1 1 d . U . . .
C33D C 0.8978(2) 0.35060(19) 0.33321(8) 0.0274(6) Uani 1 1 d . U . . .
C34D C 0.9803(3) 0.28967(19) 0.31726(9) 0.0299(6) Uani 1 1 d . U . . .
H34D H 1.019792 0.240979 0.334249 0.036 Uiso 1 1 calc R U . . .
C35D C 1.0043(3) 0.30036(19) 0.27690(9) 0.0309(6) Uani 1 1 d . U . . .
H35D H 1.059157 0.258420 0.265893 0.037 Uiso 1 1 calc R U . . .
C36D C 0.9479(2) 0.37287(18) 0.25206(8) 0.0255(6) Uani 1 1 d . U . . .
C37D C 0.8643(2) 0.43375(19) 0.26775(8) 0.0280(6) Uani 1 1 d . U . . .
H37D H 0.825051 0.482631 0.250809 0.034 Uiso 1 1 calc R U . . .
C38D C 0.8396(3) 0.4216(2) 0.30839(9) 0.0297(6) Uani 1 1 d . U . . .
H38D H 0.782384 0.462213 0.319416 0.036 Uiso 1 1 calc R U . . .
C39D C 0.9781(3) 0.3854(2) 0.20995(9) 0.0318(7) Uani 1 1 d . U . . .
N40D N 1.0051(3) 0.3967(2) 0.17679(8) 0.0450(7) Uani 1 1 d . U . . .
Cl1U Cl 0.39964(15) 0.44996(10) 0.59024(6) 0.0984(5) Uani 1 1 d . U . . .
Cl2U Cl 0.56962(10) 0.50939(8) 0.61959(5) 0.0827(4) Uani 1 1 d . U . . .
C1U C 0.4279(4) 0.5025(3) 0.62472(14) 0.0607(11) Uani 1 1 d . U . . .
H1UA H 0.410764 0.472375 0.651864 0.073 Uiso 1 1 calc R U . . .
H1UB H 0.377685 0.559844 0.621167 0.073 Uiso 1 1 calc R U . . .
C1T C -0.0400(5) -0.0459(4) 0.6142(2) 0.0930(18) Uani 1 1 d . U . . .
H1TA H 0.001031 -0.105235 0.614708 0.112 Uiso 1 1 calc R U . . .
H1TB H -0.084153 -0.042793 0.640025 0.112 Uiso 1 1 calc R U . . .
Cl1T Cl -0.13158(14) -0.01234(11) 0.57620(8) 0.1271(8) Uani 1 1 d . U . . .
Cl2T Cl 0.05939(12) 0.01754(10) 0.60735(7) 0.1065(6) Uani 1 1 d . U . . .
C1V C 0.2768(4) 0.1342(3) 0.08895(12) 0.0512(9) Uani 1 1 d . U . . .
H1VA H 0.241147 0.189085 0.096572 0.061 Uiso 1 1 calc R U . . .
H1VB H 0.227907 0.095364 0.100761 0.061 Uiso 1 1 calc R U . . .
Cl1V Cl 0.28472(10) 0.14735(8) 0.03742(3) 0.0715(3) Uani 1 1 d . U . . .
Cl2V Cl 0.40888(13) 0.09462(10) 0.10823(6) 0.0979(5) Uani 1 1 d . U . . .
C1S C 1.2116(5) 0.3710(3) -0.08652(18) 0.0435(13) Uani 0.669(5) 1 d D U P A 1
H11S H 1.263285 0.407670 -0.098490 0.052 Uiso 0.669(5) 1 calc R U P A 1
H12S H 1.243070 0.315855 -0.094338 0.052 Uiso 0.669(5) 1 calc R U P A 1
Cl1S Cl 1.20577(18) 0.35698(13) -0.03451(7) 0.0680(6) Uani 0.669(5) 1 d D U P A 1
Cl2S Cl 1.0809(2) 0.4150(2) -0.10480(9) 0.1116(14) Uani 0.669(5) 1 d D U P A 1
C1R C 1.1355(14) 0.4081(10) -0.1060(4) 0.056(4) Uani 0.331(5) 1 d D U P A 2
H11R H 1.113823 0.470147 -0.109905 0.067 Uiso 0.331(5) 1 d R U P A 2
H12R H 1.199443 0.394268 -0.121406 0.067 Uiso 0.331(5) 1 d R U P A 2
Cl1R Cl 1.1734(5) 0.3656(3) -0.0570(2) 0.0908(17) Uani 0.331(5) 1 d D U P A 2
Cl2R Cl 1.0284(3) 0.3741(2) -0.11776(18) 0.090(2) Uani 0.331(5) 1 d D U P A 2
O1W O 0.4939(2) 0.51132(15) 0.23891(8) 0.0475(6) Uani 1 1 d . U . . .
H11W H 0.515355 0.531980 0.218275 0.071 Uiso 1 1 d R U . . .
H12W H 0.535653 0.530880 0.252372 0.071 Uiso 1 1 d R U . . .
O2W O 0.3041(2) 0.3494(2) 0.81849(8) 0.0571(7) Uani 1 1 d . U . . .
H21W H 0.292639 0.391648 0.836378 0.086 Uiso 1 1 d R U . . .
H22W H 0.318884 0.363703 0.795256 0.086 Uiso 1 1 d R U . . .
O3W O 0.1757(3) 0.1568(2) 0.18626(9) 0.0808(12) Uani 1 1 d . U . . .
H31W H 0.141867 0.132456 0.174969 0.121 Uiso 1 1 d R U . . .
H32W H 0.167984 0.132861 0.214220 0.121 Uiso 1 1 d R U . . .
O4W O 0.99812(19) 1.00515(14) 0.23975(7) 0.0377(5) Uani 1 1 d . U . . .
H41W H 1.015317 1.018469 0.215666 0.057 Uiso 1 1 d R U . . .
H42W H 1.034112 1.032669 0.248867 0.057 Uiso 1 1 d R U . . .

loop_
_atom_site_aniso_label
_atom_site_aniso_U_11
_atom_site_aniso_U_22
_atom_site_aniso_U_33
_atom_site_aniso_U_23
_atom_site_aniso_U_13
_atom_site_aniso_U_12
Cl1 0.0540(5) 0.0218(3) 0.0534(5) -0.0096(3) -0.0243(4) -0.0090(3)
Cl2 0.0247(3) 0.0197(3) 0.0319(3) -0.0070(2) -0.0072(3) -0.0021(2)
Cl3 0.0346(4) 0.0193(3) 0.0425(4) -0.0115(3) -0.0168(3) 0.0014(3)
Cl4 0.0299(4) 0.0373(4) 0.0418(4) -0.0137(3) -0.0110(3) -0.0009(3)
C1A 0.0269(13) 0.0217(13) 0.0167(12) -0.0034(10) -0.0014(10) -0.0097(10)
C2A 0.0444(17) 0.0370(16) 0.0248(14) -0.0056(12) -0.0066(12) -0.0229(14)
C3A 0.0560(19) 0.0514(19) 0.0245(15) -0.0053(13) -0.0093(13) -0.0329(16)
C4A 0.064(2) 0.0370(17) 0.0234(14) -0.0125(13) 0.0030(14) -0.0159(15)
C5A 0.0316(14) 0.0293(14) 0.0224(13) -0.0058(11) 0.0052(11) -0.0074(12)
C6A 0.0284(14) 0.0267(14) 0.0179(12) 0.0007(10) -0.0005(10) -0.0078(11)
C7A 0.0265(14) 0.0296(14) 0.0209(13) 0.0015(11) 0.0003(11) -0.0022(11)
C8A 0.0246(13) 0.0241(13) 0.0189(12) -0.0027(10) 0.0016(10) -0.0043(11)
C9A 0.0263(13) 0.0231(13) 0.0246(13) -0.0040(11) 0.0010(11) -0.0033(11)
C10A 0.0340(16) 0.0536(19) 0.0256(15) 0.0083(13) -0.0097(12) -0.0162(14)
N11A 0.0228(11) 0.0208(11) 0.0183(10) -0.0035(8) -0.0012(8) -0.0071(9)
C12A 0.0246(13) 0.0235(13) 0.0232(13) -0.0036(10) -0.0018(10) -0.0086(10)
C13A 0.0261(13) 0.0229(13) 0.0232(13) -0.0038(10) -0.0036(10) -0.0086(11)
C14A 0.0198(12) 0.0228(13) 0.0232(13) -0.0036(10) -0.0014(10) -0.0039(10)
C15A 0.0253(13) 0.0228(13) 0.0249(13) -0.0023(10) -0.0004(10) -0.0095(11)
C16A 0.0276(13) 0.0235(13) 0.0239(13) -0.0050(10) -0.0037(10) -0.0107(11)
C17A 0.0214(12) 0.0247(13) 0.0225(13) -0.0022(10) -0.0013(10) -0.0036(10)
C18A 0.0365(15) 0.0336(15) 0.0263(14) 0.0024(12) -0.0075(12) -0.0150(13)
C19A 0.0394(16) 0.0344(16) 0.0283(15) 0.0025(12) -0.0052(12) -0.0133(13)
C20A 0.0288(14) 0.0308(15) 0.0233(14) -0.0021(11) -0.0008(11) -0.0028(12)
C21A 0.0439(17) 0.0402(17) 0.0260(15) -0.0068(13) -0.0033(13) -0.0152(14)
C22A 0.0419(17) 0.0365(16) 0.0265(14) -0.0028(12) -0.0024(12) -0.0183(13)
C23A 0.0350(15) 0.0309(15) 0.0251(15) -0.0031(12) -0.0028(12) -0.0039(12)
C24A 0.0373(16) 0.0314(15) 0.0268(15) -0.0047(12) -0.0018(12) -0.0059(13)
C25A 0.0372(16) 0.0306(15) 0.0239(14) -0.0010(11) -0.0019(12) -0.0054(12)
C26A 0.0542(19) 0.0436(18) 0.0268(15) -0.0060(13) -0.0050(14) -0.0162(15)
C27A 0.0532(19) 0.0375(17) 0.0285(15) -0.0003(13) -0.0038(14) -0.0200(15)
C28A 0.0301(14) 0.0326(15) 0.0238(14) -0.0004(11) -0.0021(11) -0.0081(12)
C29A 0.0408(16) 0.0385(16) 0.0273(15) -0.0037(12) -0.0029(12) -0.0163(14)
C30A 0.0443(17) 0.0383(16) 0.0265(15) -0.0010(12) -0.0019(13) -0.0164(14)
N31A 0.0353(13) 0.0336(13) 0.0229(12) 0.0003(10) -0.0034(10) -0.0122(11)
N32A 0.0326(13) 0.0304(13) 0.0252(12) -0.0003(10) -0.0037(10) -0.0088(10)
C33A 0.0246(13) 0.0265(14) 0.0221(13) -0.0002(11) -0.0033(10) -0.0062(11)
C34A 0.0413(16) 0.0395(17) 0.0291(15) -0.0045(13) -0.0039(13) -0.0206(14)
C35A 0.0470(18) 0.0405(17) 0.0320(16) 0.0012(13) 0.0000(13) -0.0266(15)
C36A 0.0224(13) 0.0236(13) 0.0221(13) -0.0015(10) 0.0025(10) -0.0049(10)
C37A 0.0445(17) 0.0368(16) 0.0255(14) -0.0033(12) -0.0056(12) -0.0197(14)
C38A 0.0495(18) 0.0334(16) 0.0305(15) 0.0013(12) -0.0059(13) -0.0239(14)
C39A 0.0287(14) 0.0287(14) 0.0283(15) -0.0021(12) 0.0048(11) -0.0077(12)
N40A 0.0504(17) 0.0457(17) 0.0281(15) 0.0056(13) 0.0069(12) -0.0091(14)
C1B 0.0202(12) 0.0202(12) 0.0151(12) -0.0041(9) -0.0003(9) -0.0032(10)
C2B 0.0252(13) 0.0226(13) 0.0229(13) -0.0046(10) -0.0012(10) -0.0067(10)
C3B 0.0317(14) 0.0278(14) 0.0236(13) -0.0104(11) -0.0041(11) -0.0082(11)
C4B 0.0299(14) 0.0376(16) 0.0204(13) -0.0063(11) -0.0055(11) -0.0068(12)
C5B 0.0300(14) 0.0267(14) 0.0178(13) -0.0019(10) -0.0015(10) -0.0032(11)
C6B 0.0336(15) 0.0296(14) 0.0231(13) -0.0046(11) 0.0045(11) -0.0114(12)
C7B 0.0207(12) 0.0322(15) 0.0248(14) -0.0082(11) 0.0025(10) -0.0073(11)
C8B 0.0193(12) 0.0268(13) 0.0215(13) -0.0072(10) -0.0015(10) -0.0060(10)
C9B 0.0245(13) 0.0221(13) 0.0186(12) -0.0035(10) -0.0019(10) -0.0016(10)
C10B 0.0301(14) 0.0297(14) 0.0220(13) -0.0119(11) 0.0014(11) -0.0035(11)
N11B 0.0204(10) 0.0191(10) 0.0180(10) -0.0045(8) -0.0006(8) -0.0025(8)
C12B 0.0246(13) 0.0202(13) 0.0234(13) -0.0047(10) -0.0017(10) -0.0004(10)
C13B 0.0266(13) 0.0244(13) 0.0234(13) -0.0086(11) 0.0024(11) -0.0025(11)
C14B 0.0225(12) 0.0255(13) 0.0218(13) -0.0051(10) -0.0012(10) -0.0093(10)
C15B 0.0281(13) 0.0222(13) 0.0236(13) -0.0024(10) -0.0039(11) -0.0057(11)
C16B 0.0246(13) 0.0201(13) 0.0237(13) -0.0053(10) -0.0024(10) -0.0015(10)
C17B 0.0285(14) 0.0304(14) 0.0226(13) -0.0053(11) -0.0001(11) -0.0141(11)
C18B 0.0331(15) 0.0415(17) 0.0266(15) -0.0068(13) 0.0029(12) -0.0080(13)
C19B 0.0371(16) 0.0492(19) 0.0310(16) -0.0126(14) 0.0066(13) -0.0089(14)
C20B 0.0410(17) 0.0422(17) 0.0290(15) -0.0091(13) 0.0050(13) -0.0219(14)
C21B 0.0505(19) 0.0381(17) 0.0301(16) 0.0044(13) -0.0065(14) -0.0167(15)
C22B 0.0432(17) 0.0331(16) 0.0270(15) -0.0032(12) -0.0012(13) -0.0121(13)
C23B 0.0461(18) 0.0479(19) 0.0305(16) -0.0082(14) 0.0018(14) -0.0216(15)
C24B 0.0490(19) 0.0492(19) 0.0327(17) -0.0090(14) 0.0033(14) -0.0248(16)
C25B 0.0470(18) 0.0474(18) 0.0316(16) -0.0085(14) 0.0019(14) -0.0264(15)
C26B 0.053(2) 0.0485(19) 0.0336(17) -0.0060(15) 0.0023(15) -0.0155(16)
C27B 0.0494(19) 0.0487(19) 0.0361(17) -0.0106(15) 0.0022(15) -0.0097(16)
C28B 0.0415(17) 0.0428(17) 0.0286(15) -0.0092(13) 0.0016(13) -0.0196(14)
C29B 0.0445(18) 0.0450(18) 0.0325(16) -0.0099(14) 0.0030(14) -0.0140(15)
C30B 0.0489(19) 0.0491(19) 0.0355(17) -0.0145(15) 0.0060(14) -0.0162(16)
N31B 0.0422(15) 0.0466(16) 0.0279(13) -0.0087(12) 0.0023(11) -0.0153(13)
N32B 0.0390(14) 0.0367(14) 0.0265(12) -0.0084(11) 0.0043(11) -0.0170(11)
C33B 0.0332(15) 0.0351(15) 0.0256(14) -0.0079(12) 0.0049(11) -0.0188(12)
C34B 0.0348(16) 0.0417(17) 0.0288(15) -0.0037(13) 0.0051(12) -0.0103(13)
C35B 0.0320(15) 0.0447(18) 0.0310(15) -0.0089(13) 0.0068(12) -0.0092(13)
C36B 0.0319(15) 0.0370(16) 0.0269(14) -0.0078(12) 0.0045(11) -0.0195(12)
C37B 0.0387(16) 0.0302(15) 0.0295(15) -0.0059(12) 0.0004(12) -0.0143(13)
C38B 0.0400(16) 0.0298(15) 0.0330(15) -0.0116(12) 0.0039(13) -0.0136(13)
C39B 0.0323(15) 0.0443(17) 0.0313(17) -0.0080(13) 0.0042(12) -0.0192(13)
N40B 0.0478(17) 0.064(2) 0.0274(15) -0.0086(13) 0.0083(12) -0.0242(15)
C1C 0.0225(13) 0.0219(13) 0.0208(13) -0.0007(10) -0.0050(10) -0.0065(10)
C2C 0.0335(15) 0.0316(15) 0.0250(14) -0.0020(11) -0.0065(11) -0.0170(12)
C3C 0.0439(17) 0.0385(16) 0.0241(14) -0.0028(12) -0.0088(12) -0.0216(14)
C4C 0.0288(15) 0.0540(19) 0.0261(15) 0.0093(13) -0.0090(12) -0.0149(14)
C5C 0.0279(14) 0.0283(14) 0.0272(14) 0.0041(11) -0.0019(11) 0.0004(11)
C6C 0.0312(14) 0.0251(14) 0.0256(14) 0.0021(11) -0.0027(11) -0.0109(11)
C7C 0.0209(13) 0.0306(14) 0.0279(14) -0.0040(11) 0.0005(11) -0.0082(11)
C8C 0.0199(12) 0.0237(13) 0.0299(14) -0.0027(11) -0.0041(10) -0.0071(10)
C9C 0.0280(14) 0.0236(14) 0.0256(14) 0.0002(11) 0.0010(11) -0.0013(11)
C10C 0.0422(17) 0.0342(16) 0.0285(15) -0.0093(12) 0.0017(13) -0.0110(13)
N11C 0.0236(11) 0.0194(11) 0.0238(11) -0.0025(9) -0.0049(9) -0.0089(9)
C12C 0.0256(13) 0.0237(13) 0.0259(13) -0.0007(11) -0.0076(11) -0.0101(11)
C13C 0.0248(13) 0.0252(13) 0.0266(14) -0.0016(11) -0.0049(11) -0.0101(11)
C14C 0.0196(12) 0.0240(13) 0.0256(13) -0.0048(11) -0.0015(10) -0.0031(10)
C15C 0.0324(14) 0.0262(14) 0.0263(14) -0.0074(11) -0.0027(11) -0.0095(11)
C16C 0.0300(14) 0.0243(13) 0.0272(14) -0.0043(11) -0.0036(11) -0.0118(11)
C17C 0.0218(13) 0.0278(14) 0.0243(13) -0.0047(11) -0.0017(10) -0.0056(11)
C18C 0.0399(16) 0.0313(15) 0.0262(14) -0.0034(12) -0.0036(12) -0.0166(13)
C19C 0.0431(17) 0.0335(16) 0.0291(15) -0.0014(12) -0.0029(13) -0.0184(13)
C20C 0.0288(14) 0.0352(15) 0.0246(14) -0.0052(12) -0.0004(11) -0.0072(12)
C21C 0.0478(18) 0.0311(15) 0.0295(15) -0.0108(12) -0.0030(13) -0.0093(13)
C22C 0.0438(17) 0.0272(14) 0.0273(14) -0.0062(12) -0.0012(12) -0.0080(13)
C23C 0.0361(15) 0.0344(15) 0.0268(15) -0.0071(12) 0.0002(12) -0.0113(13)
C24C 0.0384(16) 0.0364(16) 0.0285(16) -0.0088(13) 0.0001(12) -0.0131(13)
C25C 0.0371(16) 0.0361(16) 0.0260(14) -0.0061(12) 0.0008(12) -0.0154(13)
C26C 0.0497(18) 0.0341(16) 0.0287(15) -0.0056(13) -0.0016(13) -0.0053(14)
C27C 0.0465(18) 0.0381(17) 0.0257(15) -0.0113(13) 0.0023(13) -0.0086(14)
C28C 0.0392(16) 0.0333(15) 0.0219(14) -0.0030(12) 0.0020(12) -0.0122(13)
C29C 0.076(2) 0.0386(18) 0.0335(17) -0.0067(14) 0.0051(17) 0.0003(17)
C30C 0.077(2) 0.0403(18) 0.0301(17) -0.0095(14) 0.0056(16) -0.0048(17)
N31C 0.0408(14) 0.0331(13) 0.0267(13) -0.0043(10) 0.0043(11) -0.0086(11)
N32C 0.0363(13) 0.0301(13) 0.0250(12) -0.0051(10) -0.0014(10) -0.0093(10)
C33C 0.0305(14) 0.0276(14) 0.0248(14) -0.0023(11) -0.0022(11) -0.0124(11)
C34C 0.0463(18) 0.0321(16) 0.0298(15) -0.0031(13) -0.0026(13) 0.0034(14)
C35C 0.0445(18) 0.0368(17) 0.0264(15) -0.0042(13) 0.0029(13) 0.0010(14)
C36C 0.0267(13) 0.0274(14) 0.0266(14) 0.0024(11) -0.0037(11) -0.0120(11)
C37C 0.0333(16) 0.0376(17) 0.0377(17) -0.0016(13) -0.0036(13) 0.0011(13)
C38C 0.0318(15) 0.0445(18) 0.0306(15) -0.0068(13) 0.0028(12) -0.0034(13)
C39C 0.0301(15) 0.0317(15) 0.0343(16) 0.0023(13) -0.0012(12) -0.0092(12)
N40C 0.0475(17) 0.0491(18) 0.0348(16) 0.0132(13) -0.0048(13) -0.0112(14)
C1D 0.0217(12) 0.0201(12) 0.0140(11) -0.0018(9) -0.0007(9) -0.0027(10)
C2D 0.0217(13) 0.0277(14) 0.0226(13) -0.0068(11) -0.0020(10) -0.0064(10)
C3D 0.0224(13) 0.0326(15) 0.0226(13) -0.0061(11) 0.0025(10) -0.0074(11)
C4D 0.0402(16) 0.0313(15) 0.0207(13) -0.0023(11) 0.0028(12) -0.0130(13)
C5D 0.0337(15) 0.0240(13) 0.0170(13) -0.0006(10) -0.0038(11) 0.0019(11)
C6D 0.0269(14) 0.0345(15) 0.0234(13) -0.0058(12) -0.0070(11) -0.0009(12)
C7D 0.0290(14) 0.0257(14) 0.0259(14) -0.0082(11) -0.0048(11) -0.0081(11)
C8D 0.0239(13) 0.0239(13) 0.0219(13) -0.0026(10) -0.0011(10) -0.0057(10)
C9D 0.0301(14) 0.0230(13) 0.0186(13) -0.0018(10) -0.0017(10) 0.0012(11)
C10D 0.0288(14) 0.0281(14) 0.0210(13) -0.0082(11) -0.0012(11) 0.0002(11)
N11D 0.0211(10) 0.0187(10) 0.0175(10) -0.0032(8) -0.0011(8) 0.0004(8)
C12D 0.0250(13) 0.0214(13) 0.0224(13) -0.0016(10) -0.0009(10) 0.0025(10)
C13D 0.0256(13) 0.0225(13) 0.0224(13) -0.0029(10) 0.0016(10) 0.0007(11)
C14D 0.0184(12) 0.0187(12) 0.0234(13) -0.0024(10) -0.0025(10) -0.0056(10)
C15D 0.0255(13) 0.0204(13) 0.0227(13) -0.0015(10) -0.0030(10) 0.0008(10)
C16D 0.0262(13) 0.0189(12) 0.0220(13) -0.0015(10) -0.0018(10) 0.0019(10)
C17D 0.0208(12) 0.0204(12) 0.0205(12) -0.0026(10) -0.0017(10) -0.0078(10)
C18D 0.0267(14) 0.0291(14) 0.0236(13) -0.0016(11) -0.0007(11) -0.0035(11)
C19D 0.0301(14) 0.0356(16) 0.0261(14) -0.0057(12) 0.0010(11) -0.0045(12)
C20D 0.0330(14) 0.0283(14) 0.0222(13) -0.0030(11) -0.0014(11) -0.0159(12)
C21D 0.0377(15) 0.0279(14) 0.0234(14) -0.0007(11) -0.0074(12) -0.0063(12)
C22D 0.0306(14) 0.0254(14) 0.0237(13) -0.0040(11) -0.0035(11) -0.0035(11)
C23D 0.0352(15) 0.0314(15) 0.0240(15) -0.0031(11) -0.0018(11) -0.0139(12)
C24D 0.0413(16) 0.0367(16) 0.0253(15) -0.0032(12) -0.0026(12) -0.0177(13)
C25D 0.0413(16) 0.0394(16) 0.0234(14) -0.0021(12) -0.0032(12) -0.0211(14)
C26D 0.0448(18) 0.0504(19) 0.0267(15) -0.0003(14) -0.0041(13) -0.0123(15)
C27D 0.0401(17) 0.053(2) 0.0280(15) -0.0025(14) -0.0014(13) -0.0078(15)
C28D 0.0356(16) 0.0461(18) 0.0232(14) -0.0028(13) 0.0005(12) -0.0174(14)
C29D 0.0383(16) 0.0392(17) 0.0264(15) -0.0011(12) -0.0045(12) -0.0148(13)
C30D 0.0409(16) 0.0399(17) 0.0268(15) -0.0066(12) 0.0013(12) -0.0172(14)
N31D 0.0355(14) 0.0497(16) 0.0249(13) -0.0015(11) -0.0010(11) -0.0134(12)
N32D 0.0363(13) 0.0373(14) 0.0215(12) -0.0037(10) 0.0015(10) -0.0150(11)
C33D 0.0280(14) 0.0340(15) 0.0218(13) -0.0034(11) 0.0007(11) -0.0133(12)
C34D 0.0305(14) 0.0263(14) 0.0308(15) -0.0015(11) 0.0020(12) -0.0086(12)
C35D 0.0294(14) 0.0291(15) 0.0340(15) -0.0086(12) 0.0073(12) -0.0092(12)
C36D 0.0264(13) 0.0315(14) 0.0236(13) -0.0098(11) 0.0037(11) -0.0148(11)
C37D 0.0263(14) 0.0332(15) 0.0234(13) -0.0056(11) -0.0017(11) -0.0056(11)
C38D 0.0278(14) 0.0347(15) 0.0250(14) -0.0081(12) 0.0021(11) -0.0048(12)
C39D 0.0341(15) 0.0375(16) 0.0306(16) -0.0129(12) 0.0032(12) -0.0176(13)
N40D 0.0601(19) 0.0606(19) 0.0246(14) -0.0176(13) 0.0138(13) -0.0330(16)
Cl1U 0.0966(11) 0.0863(10) 0.1257(13) -0.0483(9) -0.0161(9) -0.0185(8)
Cl2U 0.0470(6) 0.0568(6) 0.1475(13) -0.0383(7) 0.0179(7) -0.0147(5)
C1U 0.049(2) 0.063(2) 0.064(2) -0.012(2) 0.0028(18) -0.0063(18)
C1T 0.077(3) 0.089(3) 0.106(4) 0.003(3) 0.003(3) -0.032(3)
Cl1T 0.0752(9) 0.0814(10) 0.201(2) 0.0345(12) -0.0319(11) -0.0201(8)
Cl2T 0.0544(7) 0.0775(9) 0.1888(19) -0.0335(10) 0.0151(9) -0.0236(6)
C1V 0.053(2) 0.0443(19) 0.057(2) -0.0140(17) 0.0006(17) -0.0129(16)
Cl1V 0.0665(7) 0.0818(8) 0.0547(6) -0.0154(5) 0.0130(5) -0.0051(6)
Cl2V 0.0751(8) 0.0887(10) 0.1377(14) -0.0543(9) -0.0489(9) 0.0128(7)
C1S 0.047(3) 0.032(2) 0.052(3) -0.015(2) 0.009(2) -0.010(2)
Cl1S 0.0559(11) 0.0802(12) 0.0484(11) -0.0106(9) 0.0123(8) 0.0076(8)
Cl2S 0.0771(17) 0.129(3) 0.122(2) -0.0712(18) -0.0513(15) 0.0468(17)
C1R 0.062(6) 0.052(5) 0.062(6) -0.015(4) 0.000(4) -0.030(4)
Cl1R 0.090(3) 0.086(3) 0.086(4) -0.027(3) 0.009(3) -0.003(2)
Cl2R 0.049(2) 0.0389(18) 0.171(5) -0.019(2) 0.002(2) 0.0051(14)
O1W 0.0543(15) 0.0366(13) 0.0583(16) -0.0066(11) -0.0031(12) -0.0254(12)
O2W 0.0656(18) 0.076(2) 0.0510(16) -0.0271(14) 0.0078(13) -0.0484(16)
O3W 0.126(3) 0.097(3) 0.0558(18) -0.0160(17) -0.0012(18) -0.093(2)
O4W 0.0375(12) 0.0356(12) 0.0425(13) -0.0016(10) -0.0076(10) -0.0162(10)

loop_
_atom_type_symbol
_atom_type_description
_atom_type_scat_dispersion_real
_atom_type_scat_dispersion_imag
_atom_type_scat_source
C C 0.0181 0.0091 'International Tables Vol C Tables 4.2.6.8 and 6.1.1.4'
H H 0.0000 0.0000 'International Tables Vol C Tables 4.2.6.8 and 6.1.1.4'
Cl Cl 0.3639 0.7018 'International Tables Vol C Tables 4.2.6.8 and 6.1.1.4'
N N 0.0311 0.0180 'International Tables Vol C Tables 4.2.6.8 and 6.1.1.4'
O O 0.0492 0.0322 'International Tables Vol C Tables 4.2.6.8 and 6.1.1.4'

loop_
_geom_angle_atom_site_label_1
_geom_angle_atom_site_label_2
_geom_angle_atom_site_label_3
_geom_angle
_geom_angle_site_symmetry_1
_geom_angle_site_symmetry_3
_geom_angle_publ_flag
N11A C1A C2A 110.2(2) . . ?
N11A C1A C8A 108.0(2) . . ?
C2A C1A C8A 109.8(2) . . ?
N11A C1A C9A 108.9(2) . . ?
C2A C1A C9A 110.0(2) . . ?
C8A C1A C9A 109.9(2) . . ?
C1A C2A C3A 108.9(2) . . ?
C1A C2A H2AA 109.9 . . ?
C3A C2A H2AA 109.9 . . ?
C1A C2A H2AB 109.9 . . ?
C3A C2A H2AB 109.9 . . ?
H2AA C2A H2AB 108.3 . . ?
C10A C3A C4A 110.3(3) . . ?
C10A C3A C2A 109.2(3) . . ?
C4A C3A C2A 109.4(3) . . ?
C10A C3A H3A 109.3 . . ?
C4A C3A H3A 109.3 . . ?
C2A C3A H3A 109.3 . . ?
C5A C4A C3A 109.1(2) . . ?
C5A C4A H4AA 109.9 . . ?
C3A C4A H4AA 109.9 . . ?
C5A C4A H4AB 109.9 . . ?
C3A C4A H4AB 109.9 . . ?
H4AA C4A H4AB 108.3 . . ?
C6A C5A C4A 109.3(3) . . ?
C6A C5A C9A 110.0(2) . . ?
C4A C5A C9A 109.6(2) . . ?
C6A C5A H5A 109.3 . . ?
C4A C5A H5A 109.3 . . ?
C9A C5A H5A 109.3 . . ?
C5A C6A C7A 110.0(2) . . ?
C5A C6A H6AA 109.7 . . ?
C7A C6A H6AA 109.7 . . ?
C5A C6A H6AB 109.7 . . ?
C7A C6A H6AB 109.7 . . ?
H6AA C6A H6AB 108.2 . . ?
C10A C7A C6A 109.6(2) . . ?
C10A C7A C8A 109.2(2) . . ?
C6A C7A C8A 108.8(2) . . ?
C10A C7A H7A 109.7 . . ?
C6A C7A H7A 109.7 . . ?
C8A C7A H7A 109.7 . . ?
C1A C8A C7A 109.2(2) . . ?
C1A C8A H8AA 109.8 . . ?
C7A C8A H8AA 109.8 . . ?
C1A C8A H8AB 109.8 . . ?
C7A C8A H8AB 109.8 . . ?
H8AA C8A H8AB 108.3 . . ?
C5A C9A C1A 108.4(2) . . ?
C5A C9A H9AA 110.0 . . ?
C1A C9A H9AA 110.0 . . ?
C5A C9A H9AB 110.0 . . ?
C1A C9A H9AB 110.0 . . ?
H9AA C9A H9AB 108.4 . . ?
C3A C10A C7A 109.7(3) . . ?
C3A C10A H10A 109.7 . . ?
C7A C10A H10A 109.7 . . ?
C3A C10A H10B 109.7 . . ?
C7A C10A H10B 109.7 . . ?
H10A C10A H10B 108.2 . . ?
C16A N11A C12A 118.7(2) . . ?
C16A N11A C1A 122.6(2) . . ?
C12A N11A C1A 118.6(2) . . ?
N11A C12A C13A 121.4(2) . . ?
N11A C12A H12A 119.3 . . ?
C13A C12A H12A 119.3 . . ?
C12A C13A C14A 121.1(3) . . ?
C12A C13A H13A 119.5 . . ?
C14A C13A H13A 119.5 . . ?
C15A C14A C13A 115.7(2) . . ?
C15A C14A C17A 121.9(2) . . ?
C13A C14A C17A 122.4(2) . . ?
C16A C15A C14A 121.2(3) . . ?
C16A C15A H15A 119.4 . . ?
C14A C15A H15A 119.4 . . ?
N11A C16A C15A 121.7(2) . . ?
N11A C16A H16A 119.1 . . ?
C15A C16A H16A 119.1 . . ?
C22A C17A C18A 117.7(3) . . ?
C22A C17A C14A 121.5(3) . . ?
C18A C17A C14A 120.7(3) . . ?
C19A C18A C17A 120.9(3) . . ?
C19A C18A H18A 119.5 . . ?
C17A C18A H18A 119.5 . . ?
C18A C19A C20A 121.1(3) . . ?
C18A C19A H19A 119.5 . . ?
C20A C19A H19A 119.5 . . ?
C21A C20A C19A 118.3(3) . . ?
C21A C20A C23A 121.6(3) . . ?
C19A C20A C23A 120.1(3) . . ?
C22A C21A C20A 120.6(3) . . ?
C22A C21A H21A 119.7 . . ?
C20A C21A H21A 119.7 . . ?
C21A C22A C17A 121.4(3) . . ?
C21A C22A H22A 119.3 . . ?
C17A C22A H22A 119.3 . . ?
C24A C23A C20A 178.7(4) . . ?
C23A C24A C25A 179.2(4) . . ?
C26A C25A C30A 119.1(3) . . ?
C26A C25A C24A 119.7(3) . . ?
C30A C25A C24A 121.2(3) . . ?
C27A C26A C25A 120.1(3) . . ?
C27A C26A H26A 120.0 . . ?
C25A C26A H26A 120.0 . . ?
C26A C27A C28A 120.5(3) . . ?
C26A C27A H27A 119.7 . . ?
C28A C27A H27A 119.7 . . ?
C27A C28A C29A 119.8(3) . . ?
C27A C28A N31A 115.8(3) . . ?
C29A C28A N31A 124.4(3) . . ?
C30A C29A C28A 119.5(3) . . ?
C30A C29A H29A 120.3 . . ?
C28A C29A H29A 120.3 . . ?
C29A C30A C25A 120.9(3) . . ?
C29A C30A H30A 119.5 . . ?
C25A C30A H30A 119.5 . . ?
N32A N31A C28A 115.0(3) . . ?
N31A N32A C33A 113.8(2) . . ?
C38A C33A C34A 120.1(3) . . ?
C38A C33A N32A 115.9(3) . . ?
C34A C33A N32A 124.0(3) . . ?
C35A C34A C33A 119.3(3) . . ?
C35A C34A H34A 120.4 . . ?
C33A C34A H34A 120.4 . . ?
C34A C35A C36A 120.9(3) . . ?
C34A C35A H35A 119.6 . . ?
C36A C35A H35A 119.6 . . ?
C37A C36A C35A 119.2(3) . . ?
C37A C36A C39A 120.7(3) . . ?
C35A C36A C39A 120.1(3) . . ?
C36A C37A C38A 120.1(3) . . ?
C36A C37A H37A 119.9 . . ?
C38A C37A H37A 119.9 . . ?
C37A C38A C33A 120.4(3) . . ?
C37A C38A H38A 119.8 . . ?
C33A C38A H38A 119.8 . . ?
N40A C39A C36A 177.6(3) . . ?
N11B C1B C9B 110.1(2) . . ?
N11B C1B C2B 108.4(2) . . ?
C9B C1B C2B 109.4(2) . . ?
N11B C1B C8B 109.2(2) . . ?
C9B C1B C8B 109.3(2) . . ?
C2B C1B C8B 110.5(2) . . ?
C3B C2B C1B 108.9(2) . . ?
C3B C2B H2BA 109.9 . . ?
C1B C2B H2BA 109.9 . . ?
C3B C2B H2BB 109.9 . . ?
C1B C2B H2BB 109.9 . . ?
H2BA C2B H2BB 108.3 . . ?
C4B C3B C10B 110.0(2) . . ?
C4B C3B C2B 109.8(2) . . ?
C10B C3B C2B 109.3(2) . . ?
C4B C3B H3B 109.2 . . ?
C10B C3B H3B 109.2 . . ?
C2B C3B H3B 109.2 . . ?
C3B C4B C5B 109.0(2) . . ?
C3B C4B H4BA 109.9 . . ?
C5B C4B H4BA 109.9 . . ?
C3B C4B H4BB 109.9 . . ?
C5B C4B H4BB 109.9 . . ?
H4BA C4B H4BB 108.3 . . ?
C4B C5B C6B 110.0(2) . . ?
C4B C5B C9B 109.8(2) . . ?
C6B C5B C9B 109.2(2) . . ?
C4B C5B H5B 109.3 . . ?
C6B C5B H5B 109.3 . . ?
C9B C5B H5B 109.3 . . ?
C7B C6B C5B 108.9(2) . . ?
C7B C6B H6BA 109.9 . . ?
C5B C6B H6BA 109.9 . . ?
C7B C6B H6BB 109.9 . . ?
C5B C6B H6BB 109.9 . . ?
H6BA C6B H6BB 108.3 . . ?
C6B C7B C10B 109.7(2) . . ?
C6B C7B C8B 110.1(2) . . ?
C10B C7B C8B 109.3(2) . . ?
C6B C7B H7B 109.2 . . ?
C10B C7B H7B 109.2 . . ?
C8B C7B H7B 109.2 . . ?
C7B C8B C1B 108.4(2) . . ?
C7B C8B H8BA 110.0 . . ?
C1B C8B H8BA 110.0 . . ?
C7B C8B H8BB 110.0 . . ?
C1B C8B H8BB 110.0 . . ?
H8BA C8B H8BB 108.4 . . ?
C1B C9B C5B 109.4(2) . . ?
C1B C9B H9BA 109.8 . . ?
C5B C9B H9BA 109.8 . . ?
C1B C9B H9BB 109.8 . . ?
C5B C9B H9BB 109.8 . . ?
H9BA C9B H9BB 108.2 . . ?
C7B C10B C3B 109.5(2) . . ?
C7B C10B H10C 109.8 . . ?
C3B C10B H10C 109.8 . . ?
C7B C10B H10D 109.8 . . ?
C3B C10B H10D 109.8 . . ?
H10C C10B H10D 108.2 . . ?
C12B N11B C16B 118.6(2) . . ?
C12B N11B C1B 122.1(2) . . ?
C16B N11B C1B 119.2(2) . . ?
N11B C12B C13B 121.7(2) . . ?
N11B C12B H12B 119.2 . . ?
C13B C12B H12B 119.2 . . ?
C12B C13B C14B 121.3(3) . . ?
C12B C13B H13B 118.0 . . ?
C14B C13B H13B 120.7 . . ?
C13B C14B C15B 115.8(2) . . ?
C13B C14B C17B 120.9(3) . . ?
C15B C14B C17B 123.3(3) . . ?
C16B C15B C14B 120.9(3) . . ?
C16B C15B H15B 119.5 . . ?
C14B C15B H15B 119.5 . . ?
N11B C16B C15B 121.6(2) . . ?
N11B C16B H16B 119.2 . . ?
C15B C16B H16B 119.2 . . ?
C22B C17B C18B 118.1(3) . . ?
C22B C17B C14B 121.8(3) . . ?
C18B C17B C14B 120.1(3) . . ?
C19B C18B C17B 121.3(3) . . ?
C19B C18B H18B 119.3 . . ?
C17B C18B H18B 119.3 . . ?
C18B C19B C20B 120.5(3) . . ?
C18B C19B H19B 119.8 . . ?
C20B C19B H19B 119.8 . . ?
C19B C20B C21B 118.9(3) . . ?
C19B C20B C23B 119.3(3) . . ?
C21B C20B C23B 121.7(3) . . ?
C22B C21B C20B 120.9(3) . . ?
C22B C21B H21B 119.5 . . ?
C20B C21B H21B 119.5 . . ?
C21B C22B C17B 120.2(3) . . ?
C21B C22B H22B 119.9 . . ?
C17B C22B H22B 119.9 . . ?
C24B C23B C20B 178.0(4) . . ?
C23B C24B C25B 175.9(4) . . ?
C30B C25B C26B 119.5(3) . . ?
C30B C25B C24B 119.2(3) . . ?
C26B C25B C24B 121.3(3) . . ?
C27B C26B C25B 119.4(4) . . ?
C27B C26B H26B 120.3 . . ?
C25B C26B H26B 120.3 . . ?
C26B C27B C28B 120.5(3) . . ?
C26B C27B H27B 119.7 . . ?
C28B C27B H27B 119.7 . . ?
C29B C28B C27B 119.7(3) . . ?
C29B C28B N31B 124.1(3) . . ?
C27B C28B N31B 116.3(3) . . ?
C30B C29B C28B 119.7(3) . . ?
C30B C29B H29B 120.2 . . ?
C28B C29B H29B 120.2 . . ?
C29B C30B C25B 121.1(3) . . ?
C29B C30B H30B 119.4 . . ?
C25B C30B H30B 119.4 . . ?
N32B N31B C28B 113.6(3) . . ?
N31B N32B C33B 114.6(3) . . ?
C38B C33B C34B 120.2(3) . . ?
C38B C33B N32B 116.0(3) . . ?
C34B C33B N32B 123.8(3) . . ?
C35B C34B C33B 119.5(3) . . ?
C35B C34B H34B 120.3 . . ?
C33B C34B H34B 120.3 . . ?
C34B C35B C36B 120.3(3) . . ?
C34B C35B H35B 119.8 . . ?
C36B C35B H35B 119.8 . . ?
C37B C36B C35B 120.2(3) . . ?
C37B C36B C39B 120.6(3) . . ?
C35B C36B C39B 119.2(3) . . ?
C38B C37B C36B 119.1(3) . . ?
C38B C37B H37B 120.4 . . ?
C36B C37B H37B 120.4 . . ?
C37B C38B C33B 120.6(3) . . ?
C37B C38B H38B 119.7 . . ?
C33B C38B H38B 119.7 . . ?
N40B C39B C36B 178.8(4) . . ?
N11C C1C C2C 110.3(2) . . ?
N11C C1C C9C 107.6(2) . . ?
C2C C1C C9C 109.9(2) . . ?
N11C C1C C8C 109.6(2) . . ?
C2C C1C C8C 109.1(2) . . ?
C9C C1C C8C 110.2(2) . . ?
C1C C2C C3C 108.8(2) . . ?
C1C C2C H2CA 109.9 . . ?
C3C C2C H2CA 109.9 . . ?
C1C C2C H2CB 109.9 . . ?
C3C C2C H2CB 109.9 . . ?
H2CA C2C H2CB 108.3 . . ?
C4C C3C C10C 110.2(3) . . ?
C4C C3C C2C 109.3(3) . . ?
C10C C3C C2C 109.9(3) . . ?
C4C C3C H3C 109.1 . . ?
C10C C3C H3C 109.1 . . ?
C2C C3C H3C 109.1 . . ?
C3C C4C C5C 109.2(2) . . ?
C3C C4C H4CA 109.8 . . ?
C5C C4C H4CA 109.8 . . ?
C3C C4C H4CB 109.8 . . ?
C5C C4C H4CB 109.8 . . ?
H4CA C4C H4CB 108.3 . . ?
C9C C5C C6C 109.7(2) . . ?
C9C C5C C4C 109.0(2) . . ?
C6C C5C C4C 110.1(3) . . ?
C9C C5C H5C 109.4 . . ?
C6C C5C H5C 109.4 . . ?
C4C C5C H5C 109.4 . . ?
C7C C6C C5C 109.2(2) . . ?
C7C C6C H6CA 109.8 . . ?
C5C C6C H6CA 109.8 . . ?
C7C C6C H6CB 109.8 . . ?
C5C C6C H6CB 109.8 . . ?
H6CA C6C H6CB 108.3 . . ?
C6C C7C C10C 110.0(2) . . ?
C6C C7C C8C 109.7(2) . . ?
C10C C7C C8C 109.8(2) . . ?
C6C C7C H7C 109.1 . . ?
C10C C7C H7C 109.1 . . ?
C8C C7C H7C 109.1 . . ?
C1C C8C C7C 108.7(2) . . ?
C1C C8C H8CA 109.9 . . ?
C7C C8C H8CA 109.9 . . ?
C1C C8C H8CB 109.9 . . ?
C7C C8C H8CB 109.9 . . ?
H8CA C8C H8CB 108.3 . . ?
C5C C9C C1C 109.0(2) . . ?
C5C C9C H9CA 109.9 . . ?
C1C C9C H9CA 109.9 . . ?
C5C C9C H9CB 109.9 . . ?
C1C C9C H9CB 109.9 . . ?
H9CA C9C H9CB 108.3 . . ?
C7C C10C C3C 108.5(2) . . ?
C7C C10C H10E 110.0 . . ?
C3C C10C H10E 110.0 . . ?
C7C C10C H10F 110.0 . . ?
C3C C10C H10F 110.0 . . ?
H10E C10C H10F 108.4 . . ?
C12C N11C C16C 118.7(2) . . ?
C12C N11C C1C 122.2(2) . . ?
C16C N11C C1C 119.1(2) . . ?
N11C C12C C13C 121.5(3) . . ?
N11C C12C H12C 119.3 . . ?
C13C C12C H12C 119.3 . . ?
C12C C13C C14C 121.2(3) . . ?
C12C C13C H13C 119.4 . . ?
C14C C13C H13C 119.4 . . ?
C15C C14C C13C 115.9(3) . . ?
C15C C14C C17C 122.9(3) . . ?
C13C C14C C17C 121.2(3) . . ?
C16C C15C C14C 120.9(3) . . ?
C16C C15C H15C 119.6 . . ?
C14C C15C H15C 119.6 . . ?
N11C C16C C15C 121.9(3) . . ?
N11C C16C H16C 119.1 . . ?
C15C C16C H16C 119.1 . . ?
C18C C17C C22C 117.6(3) . . ?
C18C C17C C14C 120.7(3) . . ?
C22C C17C C14C 121.6(3) . . ?
C19C C18C C17C 121.2(3) . . ?
C19C C18C H18C 119.4 . . ?
C17C C18C H18C 119.4 . . ?
C18C C19C C20C 121.1(3) . . ?
C18C C19C H19C 119.5 . . ?
C20C C19C H19C 119.5 . . ?
C21C C20C C19C 118.2(3) . . ?
C21C C20C C23C 121.8(3) . . ?
C19C C20C C23C 119.9(3) . . ?
C22C C21C C20C 120.5(3) . . ?
C22C C21C H21C 119.7 . . ?
C20C C21C H21C 119.7 . . ?
C21C C22C C17C 121.3(3) . . ?
C21C C22C H22C 119.3 . . ?
C17C C22C H22C 119.3 . . ?
C24C C23C C20C 177.3(3) . . ?
C23C C24C C25C 174.5(4) . . ?
C26C C25C C30C 118.4(3) . . ?
C26C C25C C24C 122.4(3) . . ?
C30C C25C C24C 119.2(3) . . ?
C27C C26C C25C 121.1(3) . . ?
C27C C26C H26C 119.4 . . ?
C25C C26C H26C 119.4 . . ?
C26C C27C C28C 119.7(3) . . ?
C26C C27C H27C 120.2 . . ?
C28C C27C H27C 120.2 . . ?
C29C C28C C27C 119.8(3) . . ?
C29C C28C N31C 115.4(3) . . ?
C27C C28C N31C 124.8(3) . . ?
C30C C29C C28C 120.4(3) . . ?
C30C C29C H29C 119.8 . . ?
C28C C29C H29C 119.8 . . ?
C29C C30C C25C 120.5(3) . . ?
C29C C30C H30C 119.7 . . ?
C25C C30C H30C 119.7 . . ?
N32C N31C C28C 114.5(3) . . ?
N31C N32C C33C 113.1(3) . . ?
C38C C33C C34C 120.2(3) . . ?
C38C C33C N32C 124.0(3) . . ?
C34C C33C N32C 115.8(3) . . ?
C33C C34C C35C 120.7(3) . . ?
C33C C34C H34C 119.7 . . ?
C35C C34C H34C 119.7 . . ?
C34C C35C C36C 119.1(3) . . ?
C34C C35C H35C 120.4 . . ?
C36C C35C H35C 120.4 . . ?
C35C C36C C37C 120.3(3) . . ?
C35C C36C C39C 119.9(3) . . ?
C37C C36C C39C 119.7(3) . . ?
C38C C37C C36C 120.1(3) . . ?
C38C C37C H37C 120.0 . . ?
C36C C37C H37C 120.0 . . ?
C33C C38C C37C 119.6(3) . . ?
C33C C38C H38C 120.2 . . ?
C37C C38C H38C 120.2 . . ?
N40C C39C C36C 179.1(4) . . ?
N11D C1D C9D 110.5(2) . . ?
N11D C1D C8D 109.2(2) . . ?
C9D C1D C8D 109.1(2) . . ?
N11D C1D C2D 108.2(2) . . ?
C9D C1D C2D 109.3(2) . . ?
C8D C1D C2D 110.5(2) . . ?
C3D C2D C1D 108.8(2) . . ?
C3D C2D H2DA 109.9 . . ?
C1D C2D H2DA 109.9 . . ?
C3D C2D H2DB 109.9 . . ?
C1D C2D H2DB 109.9 . . ?
H2DA C2D H2DB 108.3 . . ?
C10D C3D C2D 109.8(2) . . ?
C10D C3D C4D 110.0(2) . . ?
C2D C3D C4D 109.2(2) . . ?
C10D C3D H3D 109.3 . . ?
C2D C3D H3D 109.3 . . ?
C4D C3D H3D 109.3 . . ?
C5D C4D C3D 109.2(2) . . ?
C5D C4D H4DA 109.8 . . ?
C3D C4D H4DA 109.8 . . ?
C5D C4D H4DB 109.8 . . ?
C3D C4D H4DB 109.8 . . ?
H4DA C4D H4DB 108.3 . . ?
C6D C5D C4D 109.7(2) . . ?
C6D C5D C9D 110.3(2) . . ?
C4D C5D C9D 109.1(2) . . ?
C6D C5D H5D 109.2 . . ?
C4D C5D H5D 109.3 . . ?
C9D C5D H5D 109.3 . . ?
C5D C6D C7D 109.3(2) . . ?
C5D C6D H6DA 109.8 . . ?
C7D C6D H6DA 109.8 . . ?
C5D C6D H6DB 109.8 . . ?
C7D C6D H6DB 109.8 . . ?
H6DA C6D H6DB 108.3 . . ?
C6D C7D C10D 109.7(2) . . ?
C6D C7D C8D 109.6(2) . . ?
C10D C7D C8D 109.2(2) . . ?
C6D C7D H7D 109.4 . . ?
C10D C7D H7D 109.4 . . ?
C8D C7D H7D 109.4 . . ?
C1D C8D C7D 109.1(2) . . ?
C1D C8D H8DA 109.9 . . ?
C7D C8D H8DA 109.9 . . ?
C1D C8D H8DB 109.9 . . ?
C7D C8D H8DB 109.9 . . ?
H8DA C8D H8DB 108.3 . . ?
C1D C9D C5D 109.1(2) . . ?
C1D C9D H9DA 109.9 . . ?
C5D C9D H9DA 109.9 . . ?
C1D C9D H9DB 109.9 . . ?
C5D C9D H9DB 109.9 . . ?
H9DA C9D H9DB 108.3 . . ?
C3D C10D C7D 109.3(2) . . ?
C3D C10D H10G 109.8 . . ?
C7D C10D H10G 109.8 . . ?
C3D C10D H10H 109.8 . . ?
C7D C10D H10H 109.8 . . ?
H10G C10D H10H 108.3 . . ?
C12D N11D C16D 118.7(2) . . ?
C12D N11D C1D 122.6(2) . . ?
C16D N11D C1D 118.7(2) . . ?
N11D C12D C13D 121.6(2) . . ?
N11D C12D H12D 119.2 . . ?
C13D C12D H12D 119.2 . . ?
C12D C13D C14D 121.2(3) . . ?
C12D C13D H13D 119.4 . . ?
C14D C13D H13D 119.4 . . ?
C13D C14D C15D 115.6(2) . . ?
C13D C14D C17D 122.1(2) . . ?
C15D C14D C17D 122.2(2) . . ?
C16D C15D C14D 121.3(2) . . ?
C16D C15D H15D 119.4 . . ?
C14D C15D H15D 119.4 . . ?
N11D C16D C15D 121.5(2) . . ?
N11D C16D H16D 119.2 . . ?
C15D C16D H16D 119.2 . . ?
C18D C17D C22D 117.8(2) . . ?
C18D C17D C14D 120.8(2) . . ?
C22D C17D C14D 121.4(2) . . ?
C19D C18D C17D 121.5(3) . . ?
C19D C18D H18D 119.3 . . ?
C17D C18D H18D 119.3 . . ?
C18D C19D C20D 120.2(3) . . ?
C18D C19D H19D 119.9 . . ?
C20D C19D H19D 119.9 . . ?
C21D C20D C19D 118.8(3) . . ?
C21D C20D C23D 121.0(3) . . ?
C19D C20D C23D 120.2(3) . . ?
C22D C21D C20D 120.8(3) . . ?
C22D C21D H21D 119.6 . . ?
C20D C21D H21D 119.6 . . ?
C21D C22D C17D 120.7(3) . . ?
C21D C22D H22D 119.6 . . ?
C17D C22D H22D 119.6 . . ?
C24D C23D C20D 179.6(4) . . ?
C23D C24D C25D 178.4(4) . . ?
C30D C25D C26D 119.0(3) . . ?
C30D C25D C24D 119.9(3) . . ?
C26D C25D C24D 121.1(3) . . ?
C27D C26D C25D 119.9(3) . . ?
C27D C26D H26D 120.0 . . ?
C25D C26D H26D 120.0 . . ?
C26D C27D C28D 120.4(3) . . ?
C26D C27D H27D 119.8 . . ?
C28D C27D H27D 119.8 . . ?
C27D C28D C29D 120.1(3) . . ?
C27D C28D N31D 115.5(3) . . ?
C29D C28D N31D 124.4(3) . . ?
C30D C29D C28D 119.6(3) . . ?
C30D C29D H29D 120.2 . . ?
C28D C29D H29D 120.2 . . ?
C29D C30D C25D 121.1(3) . . ?
C29D C30D H30D 119.5 . . ?
C25D C30D H30D 119.5 . . ?
N32D N31D C28D 114.2(3) . . ?
N31D N32D C33D 113.6(3) . . ?
C38D C33D C34D 120.2(3) . . ?
C38D C33D N32D 115.1(3) . . ?
C34D C33D N32D 124.7(3) . . ?
C35D C34D C33D 119.8(3) . . ?
C35D C34D H34D 120.1 . . ?
C33D C34D H34D 120.1 . . ?
C34D C35D C36D 120.0(3) . . ?
C34D C35D H35D 120.0 . . ?
C36D C35D H35D 120.0 . . ?
C35D C36D C37D 120.6(3) . . ?
C35D C36D C39D 119.4(3) . . ?
C37D C36D C39D 120.0(3) . . ?
C38D C37D C36D 118.9(3) . . ?
C38D C37D H37D 120.6 . . ?
C36D C37D H37D 120.6 . . ?
C37D C38D C33D 120.6(3) . . ?
C37D C38D H38D 119.7 . . ?
C33D C38D H38D 119.7 . . ?
N40D C39D C36D 177.4(3) . . ?
Cl1U C1U Cl2U 112.2(2) . . ?
Cl1U C1U H1UA 109.2 . . ?
Cl2U C1U H1UA 109.2 . . ?
Cl1U C1U H1UB 109.2 . . ?
Cl2U C1U H1UB 109.2 . . ?
H1UA C1U H1UB 107.9 . . ?
Cl1T C1T Cl2T 110.8(3) . . ?
Cl1T C1T H1TA 109.5 . . ?
Cl2T C1T H1TA 109.5 . . ?
Cl1T C1T H1TB 109.5 . . ?
Cl2T C1T H1TB 109.5 . . ?
H1TA C1T H1TB 108.1 . . ?
Cl2V C1V Cl1V 112.7(2) . . ?
Cl2V C1V H1VA 109.1 . . ?
Cl1V C1V H1VA 109.1 . . ?
Cl2V C1V H1VB 109.1 . . ?
Cl1V C1V H1VB 109.1 . . ?
H1VA C1V H1VB 107.8 . . ?
Cl2S C1S Cl1S 112.3(3) . . ?
Cl2S C1S H11S 109.1 . . ?
Cl1S C1S H11S 109.1 . . ?
Cl2S C1S H12S 109.1 . . ?
Cl1S C1S H12S 109.1 . . ?
H11S C1S H12S 107.9 . . ?
Cl2R C1R Cl1R 113.3(8) . . ?
Cl2R C1R H11R 109.3 . . ?
Cl1R C1R H11R 109.2 . . ?
Cl2R C1R H12R 112.5 . . ?
Cl1R C1R H12R 105.2 . . ?
H11R C1R H12R 107.1 . . ?
H11W O1W H12W 95.1 . . ?
H21W O2W H22W 119.1 . . ?
H31W O3W H32W 105.9 . . ?
H41W O4W H42W 100.2 . . ?

loop_
_geom_bond_atom_site_label_1
_geom_bond_atom_site_label_2
_geom_bond_distance
_geom_bond_site_symmetry_2
_geom_bond_publ_flag
C1A N11A 1.519(3) . ?
C1A C2A 1.528(4) . ?
C1A C8A 1.534(4) . ?
C1A C9A 1.540(4) . ?
C2A C3A 1.540(4) . ?
C2A H2AA 0.9900 . ?
C2A H2AB 0.9900 . ?
C3A C10A 1.522(5) . ?
C3A C4A 1.538(5) . ?
C3A H3A 1.0000 . ?
C4A C5A 1.532(5) . ?
C4A H4AA 0.9900 . ?
C4A H4AB 0.9900 . ?
C5A C6A 1.530(4) . ?
C5A C9A 1.536(4) . ?
C5A H5A 1.0000 . ?
C6A C7A 1.533(4) . ?
C6A H6AA 0.9900 . ?
C6A H6AB 0.9900 . ?
C7A C10A 1.529(5) . ?
C7A C8A 1.537(4) . ?
C7A H7A 1.0000 . ?
C8A H8AA 0.9900 . ?
C8A H8AB 0.9900 . ?
C9A H9AA 0.9900 . ?
C9A H9AB 0.9900 . ?
C10A H10A 0.9900 . ?
C10A H10B 0.9900 . ?
N11A C16A 1.347(4) . ?
N11A C12A 1.358(4) . ?
C12A C13A 1.372(4) . ?
C12A H12A 0.9500 . ?
C13A C14A 1.407(4) . ?
C13A H13A 0.9500 . ?
C14A C15A 1.399(4) . ?
C14A C17A 1.475(4) . ?
C15A C16A 1.373(4) . ?
C15A H15A 0.9500 . ?
C16A H16A 0.9500 . ?
C17A C22A 1.398(4) . ?
C17A C18A 1.400(4) . ?
C18A C19A 1.373(4) . ?
C18A H18A 0.9500 . ?
C19A C20A 1.397(5) . ?
C19A H19A 0.9500 . ?
C20A C21A 1.394(5) . ?
C20A C23A 1.432(4) . ?
C21A C22A 1.375(4) . ?
C21A H21A 0.9500 . ?
C22A H22A 0.9500 . ?
C23A C24A 1.201(4) . ?
C24A C25A 1.429(4) . ?
C25A C26A 1.391(5) . ?
C25A C30A 1.396(5) . ?
C26A C27A 1.377(5) . ?
C26A H26A 0.9500 . ?
C27A C28A 1.390(5) . ?
C27A H27A 0.9500 . ?
C28A C29A 1.391(4) . ?
C28A N31A 1.418(4) . ?
C29A C30A 1.379(4) . ?
C29A H29A 0.9500 . ?
C30A H30A 0.9500 . ?
N31A N32A 1.247(4) . ?
N32A C33A 1.431(4) . ?
C33A C38A 1.381(4) . ?
C33A C34A 1.381(4) . ?
C34A C35A 1.376(4) . ?
C34A H34A 0.9500 . ?
C35A C36A 1.394(4) . ?
C35A H35A 0.9500 . ?
C36A C37A 1.377(4) . ?
C36A C39A 1.437(4) . ?
C37A C38A 1.377(4) . ?
C37A H37A 0.9500 . ?
C38A H38A 0.9500 . ?
C39A N40A 1.149(4) . ?
C1B N11B 1.515(3) . ?
C1B C9B 1.533(3) . ?
C1B C2B 1.535(4) . ?
C1B C8B 1.540(3) . ?
C2B C3B 1.534(4) . ?
C2B H2BA 0.9900 . ?
C2B H2BB 0.9900 . ?
C3B C4B 1.527(4) . ?
C3B C10B 1.533(4) . ?
C3B H3B 1.0000 . ?
C4B C5B 1.531(4) . ?
C4B H4BA 0.9900 . ?
C4B H4BB 0.9900 . ?
C5B C6B 1.534(4) . ?
C5B C9B 1.534(4) . ?
C5B H5B 1.0000 . ?
C6B C7B 1.533(4) . ?
C6B H6BA 0.9900 . ?
C6B H6BB 0.9900 . ?
C7B C10B 1.533(4) . ?
C7B C8B 1.536(4) . ?
C7B H7B 1.0000 . ?
C8B H8BA 0.9900 . ?
C8B H8BB 0.9900 . ?
C9B H9BA 0.9900 . ?
C9B H9BB 0.9900 . ?
C10B H10C 0.9900 . ?
C10B H10D 0.9900 . ?
N11B C12B 1.352(3) . ?
N11B C16B 1.357(3) . ?
C12B C13B 1.365(4) . ?
C12B H12B 0.9500 . ?
C13B C14B 1.397(4) . ?
C13B H13B 0.9451 . ?
C14B C15B 1.406(4) . ?
C14B C17B 1.475(4) . ?
C15B C16B 1.369(4) . ?
C15B H15B 0.9500 . ?
C16B H16B 0.9500 . ?
C17B C22B 1.399(4) . ?
C17B C18B 1.405(4) . ?
C18B C19B 1.376(4) . ?
C18B H18B 0.9500 . ?
C19B C20B 1.388(5) . ?
C19B H19B 0.9500 . ?
C20B C21B 1.393(5) . ?
C20B C23B 1.429(4) . ?
C21B C22B 1.391(5) . ?
C21B H21B 0.9500 . ?
C22B H22B 0.9500 . ?
C23B C24B 1.209(5) . ?
C24B C25B 1.431(5) . ?
C25B C30B 1.383(5) . ?
C25B C26B 1.397(5) . ?
C26B C27B 1.381(5) . ?
C26B H26B 0.9500 . ?
C27B C28B 1.394(5) . ?
C27B H27B 0.9500 . ?
C28B C29B 1.385(5) . ?
C28B N31B 1.422(4) . ?
C29B C30B 1.375(5) . ?
C29B H29B 0.9500 . ?
C30B H30B 0.9500 . ?
N31B N32B 1.257(4) . ?
N32B C33B 1.426(4) . ?
C33B C38B 1.384(5) . ?
C33B C34B 1.398(5) . ?
C34B C35B 1.369(4) . ?
C34B H34B 0.9500 . ?
C35B C36B 1.399(5) . ?
C35B H35B 0.9500 . ?
C36B C37B 1.393(4) . ?
C36B C39B 1.438(4) . ?
C37B C38B 1.381(4) . ?
C37B H37B 0.9500 . ?
C38B H38B 0.9500 . ?
C39B N40B 1.152(4) . ?
C1C N11C 1.523(3) . ?
C1C C2C 1.533(4) . ?
C1C C9C 1.534(4) . ?
C1C C8C 1.534(4) . ?
C2C C3C 1.537(4) . ?
C2C H2CA 0.9900 . ?
C2C H2CB 0.9900 . ?
C3C C4C 1.528(5) . ?
C3C C10C 1.534(5) . ?
C3C H3C 1.0000 . ?
C4C C5C 1.537(5) . ?
C4C H4CA 0.9900 . ?
C4C H4CB 0.9900 . ?
C5C C9C 1.530(4) . ?
C5C C6C 1.531(4) . ?
C5C H5C 1.0000 . ?
C6C C7C 1.529(4) . ?
C6C H6CA 0.9900 . ?
C6C H6CB 0.9900 . ?
C7C C10C 1.532(4) . ?
C7C C8C 1.538(4) . ?
C7C H7C 1.0000 . ?
C8C H8CA 0.9900 . ?
C8C H8CB 0.9900 . ?
C9C H9CA 0.9900 . ?
C9C H9CB 0.9900 . ?
C10C H10E 0.9900 . ?
C10C H10F 0.9900 . ?
N11C C12C 1.350(4) . ?
N11C C16C 1.359(4) . ?
C12C C13C 1.374(4) . ?
C12C H12C 0.9500 . ?
C13C C14C 1.405(4) . ?
C13C H13C 0.9500 . ?
C14C C15C 1.404(4) . ?
C14C C17C 1.475(4) . ?
C15C C16C 1.368(4) . ?
C15C H15C 0.9500 . ?
C16C H16C 0.9500 . ?
C17C C18C 1.402(4) . ?
C17C C22C 1.403(4) . ?
C18C C19C 1.366(4) . ?
C18C H18C 0.9500 . ?
C19C C20C 1.405(4) . ?
C19C H19C 0.9500 . ?
C20C C21C 1.396(5) . ?
C20C C23C 1.430(4) . ?
C21C C22C 1.378(4) . ?
C21C H21C 0.9500 . ?
C22C H22C 0.9500 . ?
C23C C24C 1.199(4) . ?
C24C C25C 1.432(4) . ?
C25C C26C 1.391(4) . ?
C25C C30C 1.393(5) . ?
C26C C27C 1.381(5) . ?
C26C H26C 0.9500 . ?
C27C C28C 1.384(5) . ?
C27C H27C 0.9500 . ?
C28C C29C 1.381(5) . ?
C28C N31C 1.420(4) . ?
C29C C30C 1.379(5) . ?
C29C H29C 0.9500 . ?
C30C H30C 0.9500 . ?
N31C N32C 1.255(4) . ?
N32C C33C 1.431(4) . ?
C33C C38C 1.377(4) . ?
C33C C34C 1.378(4) . ?
C34C C35C 1.380(4) . ?
C34C H34C 0.9500 . ?
C35C C36C 1.381(4) . ?
C35C H35C 0.9500 . ?
C36C C37C 1.386(5) . ?
C36C C39C 1.445(4) . ?
C37C C38C 1.380(5) . ?
C37C H37C 0.9500 . ?
C38C H38C 0.9500 . ?
C39C N40C 1.149(4) . ?
C1D N11D 1.521(3) . ?
C1D C9D 1.533(3) . ?
C1D C8D 1.536(4) . ?
C1D C2D 1.536(4) . ?
C2D C3D 1.534(4) . ?
C2D H2DA 0.9900 . ?
C2D H2DB 0.9900 . ?
C3D C10D 1.532(4) . ?
C3D C4D 1.535(4) . ?
C3D H3D 1.0000 . ?
C4D C5D 1.528(4) . ?
C4D H4DA 0.9900 . ?
C4D H4DB 0.9900 . ?
C5D C6D 1.526(4) . ?
C5D C9D 1.536(4) . ?
C5D H5D 1.0000 . ?
C6D C7D 1.528(4) . ?
C6D H6DA 0.9900 . ?
C6D H6DB 0.9900 . ?
C7D C10D 1.533(4) . ?
C7D C8D 1.541(4) . ?
C7D H7D 1.0000 . ?
C8D H8DA 0.9900 . ?
C8D H8DB 0.9900 . ?
C9D H9DA 0.9900 . ?
C9D H9DB 0.9900 . ?
C10D H10G 0.9900 . ?
C10D H10H 0.9900 . ?
N11D C12D 1.352(3) . ?
N11D C16D 1.355(3) . ?
C12D C13D 1.370(4) . ?
C12D H12D 0.9500 . ?
C13D C14D 1.398(4) . ?
C13D H13D 0.9500 . ?
C14D C15D 1.406(4) . ?
C14D C17D 1.471(4) . ?
C15D C16D 1.364(4) . ?
C15D H15D 0.9500 . ?
C16D H16D 0.9500 . ?
C17D C18D 1.400(4) . ?
C17D C22D 1.402(4) . ?
C18D C19D 1.376(4) . ?
C18D H18D 0.9500 . ?
C19D C20D 1.399(4) . ?
C19D H19D 0.9500 . ?
C20D C21D 1.392(4) . ?
C20D C23D 1.429(4) . ?
C21D C22D 1.384(4) . ?
C21D H21D 0.9500 . ?
C22D H22D 0.9500 . ?
C23D C24D 1.200(4) . ?
C24D C25D 1.429(4) . ?
C25D C30D 1.398(5) . ?
C25D C26D 1.405(5) . ?
C26D C27D 1.380(5) . ?
C26D H26D 0.9500 . ?
C27D C28D 1.390(5) . ?
C27D H27D 0.9500 . ?
C28D C29D 1.397(5) . ?
C28D N31D 1.424(4) . ?
C29D C30D 1.375(4) . ?
C29D H29D 0.9500 . ?
C30D H30D 0.9500 . ?
N31D N32D 1.259(4) . ?
N32D C33D 1.427(4) . ?
C33D C38D 1.389(4) . ?
C33D C34D 1.395(4) . ?
C34D C35D 1.374(4) . ?
C34D H34D 0.9500 . ?
C35D C36D 1.396(4) . ?
C35D H35D 0.9500 . ?
C36D C37D 1.398(4) . ?
C36D C39D 1.442(4) . ?
C37D C38D 1.384(4) . ?
C37D H37D 0.9500 . ?
C38D H38D 0.9500 . ?
C39D N40D 1.143(4) . ?
Cl1U C1U 1.751(5) . ?
Cl2U C1U 1.759(5) . ?
C1U H1UA 0.9900 . ?
C1U H1UB 0.9900 . ?
C1T Cl1T 1.743(7) . ?
C1T Cl2T 1.784(6) . ?
C1T H1TA 0.9900 . ?
C1T H1TB 0.9900 . ?
C1V Cl2V 1.742(4) . ?
C1V Cl1V 1.744(4) . ?
C1V H1VA 0.9900 . ?
C1V H1VB 0.9900 . ?
C1S Cl2S 1.719(6) . ?
C1S Cl1S 1.761(6) . ?
C1S H11S 0.9900 . ?
C1S H12S 0.9900 . ?
C1R Cl2R 1.691(12) . ?
C1R Cl1R 1.763(14) . ?
C1R H11R 0.9891 . ?
C1R H12R 0.8992 . ?
O1W H11W 0.7693 . ?
O1W H12W 0.8989 . ?
O2W H21W 1.0155 . ?
O2W H22W 0.7995 . ?
O3W H31W 0.8340 . ?
O3W H32W 0.9665 . ?
O4W H41W 0.8299 . ?
O4W H42W 0.8474 . ?
